data_4032494
loop_
_publ_author_name
'Kielmann, Marc'
'Flanagan, Keith J.'
'Norvai\<sa, Karolis'
'Intrieri, Daniela'
'Senge, Mathias O.'

_publ_section_title
;
 Synthesis of a Family of Highly Substituted Porphyrin Thioethers via
 Nitro Displacement in
 2,3,7,8,12,13,17,18-Octaethyl-5,10,15,20-tetranitroporphyrin.
;
_journal_issue 10
_journal_name_full 'The Journal of organic chemistry'
_journal_page_first 5122
_journal_page_last 5134
_journal_paper_doi 10.1021/acs.joc.7b00328
_journal_volume 82
_journal_year 2017
_chemical_formula_moiety 'C60 H62 N4 S4'
_chemical_formula_sum 'C60 H62 N4 S4'
_chemical_formula_weight 967.37
_chemical_name_systematic 2,3,7,8,12,13,17,18-octaethyl-5,10,15,20-tetrakis(phenylthio)porphyrin
_space_group_crystal_system monoclinic
_space_group_IT_number 14
_space_group_name_Hall '-P 2yn'
_space_group_name_H-M_alt 'P 1 21/n 1'
_symmetry_space_group_name_Hall '-P 2yn'
_symmetry_space_group_name_H-M 'P 1 21/n 1'
_atom_sites_solution_hydrogens geom
_atom_sites_solution_primary direct
_audit_creation_date 2016-08-14
_audit_creation_method
;
Olex2 1.2
(compiled 2016.02.19 svn.r3266 for OlexSys, GUI svn.r5155)
;
_cell_angle_alpha 90
_cell_angle_beta 91.7016(15)
_cell_angle_gamma 90
_cell_formula_units_Z 8
_cell_length_a 8.9470(5)
_cell_length_b 55.603(3)
_cell_length_c 20.6784(10)
_cell_measurement_reflns_used 9663
_cell_measurement_temperature 100
_cell_measurement_theta_max 26.46
_cell_measurement_theta_min 2.56
_cell_volume 10282.6(9)
_computing_cell_refinement 'SAINT v8.34A (Bruker, 2013)'
_computing_data_collection 'APEX 3 (Bruker, 2015) '
_computing_data_reduction 'SAINT v8.34A (Bruker, 2013)'
_computing_molecular_graphics 'Olex2 (Dolomanov et al., 2009)'
_computing_publication_material 'Olex2 (Dolomanov et al., 2009)'
_computing_structure_refinement 'XL (Sheldrick, 2008)'
_computing_structure_solution 'XT (Sheldrick, 2015)'
_diffrn_ambient_temperature 100.02
_diffrn_detector 'Bruker APEX2 area detector'
_diffrn_detector_area_resol_mean 7.9
_diffrn_detector_type 'CMOS area detector'
_diffrn_measured_fraction_theta_full 0.999
_diffrn_measured_fraction_theta_max 0.995
_diffrn_measurement_device 'D8 QUEST ECO'
_diffrn_measurement_device_type 'Bruker D8 QUEST Eco'
_diffrn_measurement_method '\w and \f scans'
_diffrn_radiation_monochromator graphite
_diffrn_radiation_probe x-ray
_diffrn_radiation_type MoK\a
_diffrn_radiation_wavelength 0.71073
_diffrn_reflns_av_R_equivalents 0.0506
_diffrn_reflns_av_unetI/netI 0.0417
_diffrn_reflns_Laue_measured_fraction_full 0.999
_diffrn_reflns_Laue_measured_fraction_max 0.995
_diffrn_reflns_limit_h_max 11
_diffrn_reflns_limit_h_min -11
_diffrn_reflns_limit_k_max 59
_diffrn_reflns_limit_k_min -69
_diffrn_reflns_limit_l_max 25
_diffrn_reflns_limit_l_min -25
_diffrn_reflns_number 101172
_diffrn_reflns_point_group_measured_fraction_full 0.999
_diffrn_reflns_point_group_measured_fraction_max 0.995
_diffrn_reflns_theta_full 26.000
_diffrn_reflns_theta_max 26.498
_diffrn_reflns_theta_min 2.562
_diffrn_source 'sealed X-ray tube'
_diffrn_standards_number 0
_exptl_absorpt_coefficient_mu 0.228
_exptl_absorpt_correction_T_max 0.7454
_exptl_absorpt_correction_T_min 0.6328
_exptl_absorpt_correction_type multi-scan
_exptl_absorpt_process_details
;
SADABS-2014/5 (Bruker,2014/5) was used for absorption correction.
wR2(int) was 0.0774 before and 0.0564 after correction.
The Ratio of minimum to maximum transmission is 0.8489.
The \l/2 correction factor is 0.00150.
;
_exptl_crystal_colour 'clear green'
_exptl_crystal_colour_lustre clear
_exptl_crystal_colour_primary green
_exptl_crystal_density_diffrn 1.250
_exptl_crystal_description block
_exptl_crystal_F_000 4112
_exptl_crystal_recrystallization_method
'The material was recrystallised from a mixture of water and acetone by slow evaporation'
_exptl_crystal_size_max 0.31
_exptl_crystal_size_mid 0.1
_exptl_crystal_size_min 0.09
_refine_diff_density_max 0.325
_refine_diff_density_min -0.364
_refine_diff_density_rms 0.061
_refine_ls_extinction_method none
_refine_ls_goodness_of_fit_ref 1.108
_refine_ls_hydrogen_treatment constr
_refine_ls_matrix_type full
_refine_ls_number_parameters 1241
_refine_ls_number_reflns 21189
_refine_ls_number_restraints 0
_refine_ls_restrained_S_all 1.108
_refine_ls_R_factor_all 0.0631
_refine_ls_R_factor_gt 0.0488
_refine_ls_shift/su_max 0.002
_refine_ls_shift/su_mean 0.000
_refine_ls_structure_factor_coef Fsqd
_refine_ls_weighting_details 'w=1/[\s^2^(Fo^2^)+(0.0259P)^2^+12.6586P] where P=(Fo^2^+2Fc^2^)/3'
_refine_ls_weighting_scheme calc
_refine_ls_wR_factor_gt 0.0999
_refine_ls_wR_factor_ref 0.1050
_reflns_Friedel_coverage 0.000
_reflns_number_gt 17622
_reflns_number_total 21189
_reflns_threshold_expression 'I > 2\s(I)'
_cod_data_source_file jo7b00328_si_002.cif
_cod_data_source_block kjf124
_cod_depositor_comments 'Adding full bibliography for 4032493--4032500.cif.'
_cod_database_code 4032494
_shelx_space_group_comment
;
The symmetry employed for this shelxl refinement is uniquely defined
by the following loop, which should always be used as a source of
symmetry information in preference to the above space-group names.
They are only intended as comments.
;
_shelx_estimated_absorpt_t_max 0.980
_shelx_estimated_absorpt_t_min 0.933
_olex2_refinement_description
;
1. Fixed Uiso
 At 1.2 times of:
  All C(H) groups, All C(H,H) groups, All N(H) groups
 At 1.5 times of:
  All C(H,H,H) groups
2.a Secondary CH2 refined with riding coordinates:
 C21(H21A,H21B), C31(H31A,H31B), C71(H71A,H71B), C81(H81A,H81B), C121(H12A,
 H12B), C131(H13A,H13B), C171(H17A,H17B), C181(H18A,H18B), C31(H31A,H31B),
 C21(H21A,H21B), C71(H71A,H71B), C81(H81A,H81B), C121(H12A,H12B), C131(H13A,
 H13B), C171(H17A,H17B), C181(H18A,H18B)
2.b Aromatic/amide H refined with riding coordinates:
 N21(H21), N23(H23), C103(H103), C104(H104), C105(H105), C106(H106),
 C107(H107), C153(H153), C154(H154), C155(H155), C156(H156), C157(H157),
 C203(H203), C204(H204), C205(H205), C206(H206), C207(H207), C53(H53), C54(H54),
  C55(H55), C56(H56), C57(H57), N21(H21), N23(H23), C103(H103), C104(H104),
 C105(H105), C106(H106), C107(H107), C153(H153), C154(H154), C155(H155),
 C156(H156), C157(H157), C203(H203), C204(H204), C205(H205), C206(H206),
 C207(H207), C53(H53), C54(H54), C55(H55), C56(H56), C57(H57)
2.c Idealised Me refined as rotating group:
 C22(H22A,H22B,H22C), C32(H32A,H32B,H32C), C72(H72A,H72B,H72C), C82(H82A,H82B,
 H82C), C122(H12C,H12D,H12E), C132(H13C,H13D,H13E), C172(H17C,H17D,H17E),
 C182(H18C,H18D,H18E), C32(H32A,H32B,H32C), C22(H22A,H22B,H22C), C72(H72A,H72B,
 H72C), C82(H82A,H82B,H82C), C122(H12C,H12D,H12E), C132(H13C,H13D,H13E),
 C172(H17C,H17D,H17E), C182(H18C,H18D,H18E)
;
_shelx_shelxl_version_number 2014/7
_olex2_diffrn_ambient_temperature_device 'Oxford Cryosystems'
_olex2_exptl_crystal_mounting_method 'The crystal was mounted on a MITIGEN micromount with oil'
_olex2_submission_special_instructions 'No special instructions were received'

loop_
_space_group_symop_operation_xyz
'x, y, z'
'-x+1/2, y+1/2, -z+1/2'
'-x, -y, -z'
'x-1/2, -y-1/2, z-1/2'

loop_
_atom_site_label
_atom_site_type_symbol
_atom_site_fract_x
_atom_site_fract_y
_atom_site_fract_z
_atom_site_U_iso_or_equiv
_atom_site_adp_type
_atom_site_occupancy
_atom_site_site_symmetry_order
_atom_site_calc_flag
_atom_site_refinement_flags_posn
N21_1 N 0.46452(19) 0.78762(3) 0.68778(8) 0.0101(3) Uani 1 1 d .
H21_1 H 0.3714 0.7876 0.6728 0.012 Uiso 1 1 calc R
N22_1 N 0.25888(19) 0.82534(3) 0.64223(8) 0.0106(3) Uani 1 1 d .
N23_1 N 0.12887(18) 0.79577(3) 0.53912(8) 0.0101(3) Uani 1 1 d .
H23_1 H 0.1388 0.7910 0.5796 0.012 Uiso 1 1 calc R
N24_1 N 0.32016(19) 0.75720(3) 0.59088(8) 0.0114(3) Uani 1 1 d .
C1_1 C 0.5547(2) 0.76760(4) 0.69016(9) 0.0107(4) Uani 1 1 d .
C2_1 C 0.6985(2) 0.77567(4) 0.71650(9) 0.0121(4) Uani 1 1 d .
C3_1 C 0.6890(2) 0.79981(4) 0.72868(9) 0.0110(4) Uani 1 1 d .
C4_1 C 0.5377(2) 0.80772(4) 0.71170(9) 0.0101(4) Uani 1 1 d .
C5_1 C 0.4644(2) 0.82933(4) 0.72054(9) 0.0115(4) Uani 1 1 d .
C6_1 C 0.3127(2) 0.83410(4) 0.69875(9) 0.0103(4) Uani 1 1 d .
C7_1 C 0.2086(2) 0.85119(4) 0.72765(10) 0.0118(4) Uani 1 1 d .
C8_1 C 0.0937(2) 0.85397(4) 0.68360(10) 0.0116(4) Uani 1 1 d .
C9_1 C 0.1286(2) 0.83829(4) 0.62863(10) 0.0105(4) Uani 1 1 d .
C10_1 C 0.0613(2) 0.83687(4) 0.56730(10) 0.0109(4) Uani 1 1 d .
C11_1 C 0.0952(2) 0.81870(4) 0.52056(10) 0.0108(4) Uani 1 1 d .
C12_1 C 0.0948(2) 0.81926(4) 0.45189(10) 0.0122(4) Uani 1 1 d .
C13_1 C 0.1270(2) 0.79616(4) 0.43062(10) 0.0130(4) Uani 1 1 d .
C14_1 C 0.1453(2) 0.78116(4) 0.48611(10) 0.0118(4) Uani 1 1 d .
C15_1 C 0.1605(2) 0.75602(4) 0.49468(10) 0.0131(4) Uani 1 1 d .
C16_1 C 0.2164(2) 0.74523(4) 0.55173(10) 0.0115(4) Uani 1 1 d .
C17_1 C 0.1867(2) 0.72122(4) 0.57741(10) 0.0139(4) Uani 1 1 d .
C18_1 C 0.2779(2) 0.71863(4) 0.63080(10) 0.0139(4) Uani 1 1 d .
C19_1 C 0.3660(2) 0.74078(4) 0.63533(10) 0.0117(4) Uani 1 1 d .
C20_1 C 0.5014(2) 0.74487(4) 0.67278(9) 0.0121(4) Uani 1 1 d .
C21_1 C 0.8418(2) 0.76158(4) 0.72391(11) 0.0177(5) Uani 1 1 d .
H21A_1 H 0.8210 0.7460 0.7452 0.021 Uiso 1 1 calc R
H21B_1 H 0.9134 0.7706 0.7521 0.021 Uiso 1 1 calc R
C22_1 C 0.9124(3) 0.75680(5) 0.65865(13) 0.0292(6) Uani 1 1 d .
H22A_1 H 0.8467 0.7463 0.6325 0.044 Uiso 1 1 calc GR
H22B_1 H 1.0096 0.7490 0.6657 0.044 Uiso 1 1 calc GR
H22C_1 H 0.9262 0.7721 0.6359 0.044 Uiso 1 1 calc GR
C31_1 C 0.8145(2) 0.81466(4) 0.75685(11) 0.0156(4) Uani 1 1 d .
H31A_1 H 0.8040 0.8314 0.7412 0.019 Uiso 1 1 calc R
H31B_1 H 0.9107 0.8083 0.7416 0.019 Uiso 1 1 calc R
C32_1 C 0.8172(3) 0.81457(5) 0.83085(11) 0.0246(5) Uani 1 1 d .
H32A_1 H 0.7242 0.8216 0.8462 0.037 Uiso 1 1 calc GR
H32B_1 H 0.9025 0.8241 0.8473 0.037 Uiso 1 1 calc GR
H32C_1 H 0.8266 0.7980 0.8466 0.037 Uiso 1 1 calc GR
C71_1 C 0.2160(3) 0.86119(4) 0.79532(10) 0.0171(5) Uani 1 1 d .
H71A_1 H 0.1226 0.8701 0.8033 0.021 Uiso 1 1 calc R
H71B_1 H 0.3001 0.8727 0.7991 0.021 Uiso 1 1 calc R
C72_1 C 0.2371(3) 0.84172(5) 0.84702(11) 0.0266(6) Uani 1 1 d .
H72A_1 H 0.1634 0.8289 0.8394 0.040 Uiso 1 1 calc GR
H72B_1 H 0.2234 0.8488 0.8899 0.040 Uiso 1 1 calc GR
H72C_1 H 0.3381 0.8350 0.8449 0.040 Uiso 1 1 calc GR
C81_1 C -0.0404(2) 0.86990(4) 0.69318(10) 0.0150(4) Uani 1 1 d .
H81A_1 H -0.0713 0.8685 0.7386 0.018 Uiso 1 1 calc R
H81B_1 H -0.1243 0.8642 0.6650 0.018 Uiso 1 1 calc R
C82_1 C -0.0097(3) 0.89634(4) 0.67793(12) 0.0243(5) Uani 1 1 d .
H82A_1 H 0.0199 0.8978 0.6329 0.036 Uiso 1 1 calc GR
H82B_1 H 0.0710 0.9023 0.7067 0.036 Uiso 1 1 calc GR
H82C_1 H -0.1005 0.9058 0.6844 0.036 Uiso 1 1 calc GR
S101_1 S -0.07211(6) 0.85862(2) 0.54224(3) 0.01388(11) Uani 1 1 d .
C102_1 C -0.2359(2) 0.84081(4) 0.52982(10) 0.0131(4) Uani 1 1 d .
C103_1 C -0.3510(2) 0.85045(4) 0.49063(10) 0.0174(5) Uani 1 1 d .
H103_1 H -0.3390 0.8656 0.4702 0.021 Uiso 1 1 calc R
C104_1 C -0.4833(3) 0.83757(5) 0.48186(11) 0.0229(5) Uani 1 1 d .
H104_1 H -0.5625 0.8441 0.4558 0.027 Uiso 1 1 calc R
C105_1 C -0.5008(3) 0.81542(5) 0.51055(11) 0.0223(5) Uani 1 1 d .
H105_1 H -0.5912 0.8067 0.5039 0.027 Uiso 1 1 calc R
C106_1 C -0.3856(2) 0.80588(4) 0.54923(11) 0.0192(5) Uani 1 1 d .
H106_1 H -0.3971 0.7905 0.5686 0.023 Uiso 1 1 calc R
C107_1 C -0.2538(2) 0.81874(4) 0.55965(10) 0.0161(4) Uani 1 1 d .
H107_1 H -0.1764 0.8124 0.5871 0.019 Uiso 1 1 calc R
C121_1 C 0.0835(2) 0.84089(4) 0.40822(10) 0.0169(5) Uani 1 1 d .
H12A_1 H 0.1666 0.8403 0.3777 0.020 Uiso 1 1 calc R
H12B_1 H 0.0971 0.8555 0.4349 0.020 Uiso 1 1 calc R
C122_1 C -0.0637(3) 0.84313(5) 0.36918(11) 0.0245(5) Uani 1 1 d .
H12C_1 H -0.0605 0.8575 0.3417 0.037 Uiso 1 1 calc GR
H12D_1 H -0.1467 0.8446 0.3988 0.037 Uiso 1 1 calc GR
H12E_1 H -0.0782 0.8288 0.3421 0.037 Uiso 1 1 calc GR
C131_1 C 0.1612(2) 0.79018(4) 0.36165(10) 0.0173(5) Uani 1 1 d .
H13A_1 H 0.1067 0.8014 0.3322 0.021 Uiso 1 1 calc R
H13B_1 H 0.1263 0.7737 0.3516 0.021 Uiso 1 1 calc R
C132_1 C 0.3288(3) 0.79198(5) 0.35046(12) 0.0296(6) Uani 1 1 d .
H13C_1 H 0.3475 0.7893 0.3046 0.044 Uiso 1 1 calc GR
H13D_1 H 0.3819 0.7798 0.3766 0.044 Uiso 1 1 calc GR
H13E_1 H 0.3645 0.8080 0.3630 0.044 Uiso 1 1 calc GR
S151_1 S 0.12154(6) 0.73609(2) 0.43009(3) 0.01799(12) Uani 1 1 d .
C152_1 C -0.0690(2) 0.74059(4) 0.40757(10) 0.0156(4) Uani 1 1 d .
C153_1 C -0.1705(3) 0.75300(4) 0.44449(11) 0.0209(5) Uani 1 1 d .
H153_1 H -0.1379 0.7607 0.4834 0.025 Uiso 1 1 calc R
C154_1 C -0.3195(3) 0.75405(5) 0.42445(12) 0.0267(6) Uani 1 1 d .
H154_1 H -0.3888 0.7628 0.4493 0.032 Uiso 1 1 calc R
C155_1 C -0.3681(3) 0.74241(5) 0.36821(13) 0.0296(6) Uani 1 1 d .
H155_1 H -0.4707 0.7430 0.3550 0.035 Uiso 1 1 calc R
C156_1 C -0.2673(3) 0.73007(5) 0.33165(12) 0.0292(6) Uani 1 1 d .
H156_1 H -0.3006 0.7221 0.2933 0.035 Uiso 1 1 calc R
C157_1 C -0.1178(3) 0.72923(4) 0.35052(11) 0.0223(5) Uani 1 1 d .
H157_1 H -0.0483 0.7209 0.3247 0.027 Uiso 1 1 calc R
C171_1 C 0.0665(3) 0.70374(4) 0.55578(12) 0.0208(5) Uani 1 1 d .
H17A_1 H -0.0061 0.7121 0.5266 0.025 Uiso 1 1 calc R
H17B_1 H 0.0123 0.6982 0.5941 0.025 Uiso 1 1 calc R
C172_1 C 0.1289(3) 0.68186(4) 0.52053(14) 0.0321(6) Uani 1 1 d .
H17C_1 H 0.1829 0.6872 0.4826 0.048 Uiso 1 1 calc GR
H17D_1 H 0.0463 0.6713 0.5066 0.048 Uiso 1 1 calc GR
H17E_1 H 0.1973 0.6730 0.5498 0.048 Uiso 1 1 calc GR
C181_1 C 0.2695(3) 0.69895(4) 0.68059(12) 0.0212(5) Uani 1 1 d .
H18A_1 H 0.3668 0.6905 0.6838 0.025 Uiso 1 1 calc R
H18B_1 H 0.1926 0.6871 0.6664 0.025 Uiso 1 1 calc R
C182_1 C 0.2310(3) 0.70865(5) 0.74749(12) 0.0272(6) Uani 1 1 d .
H18C_1 H 0.1335 0.7167 0.7448 0.041 Uiso 1 1 calc GR
H18D_1 H 0.3077 0.7202 0.7621 0.041 Uiso 1 1 calc GR
H18E_1 H 0.2271 0.6953 0.7783 0.041 Uiso 1 1 calc GR
C202_1 C 0.6362(2) 0.70204(4) 0.63035(10) 0.0148(4) Uani 1 1 d .
C203_1 C 0.6283(2) 0.71060(4) 0.56704(11) 0.0178(5) Uani 1 1 d .
H203_1 H 0.6004 0.7268 0.5583 0.021 Uiso 1 1 calc R
C204_1 C 0.6622(3) 0.69500(5) 0.51676(11) 0.0254(5) Uani 1 1 d .
H204_1 H 0.6569 0.7006 0.4733 0.031 Uiso 1 1 calc R
C205_1 C 0.7034(3) 0.67147(5) 0.52954(13) 0.0300(6) Uani 1 1 d .
H205_1 H 0.7260 0.6610 0.4949 0.036 Uiso 1 1 calc R
C206_1 C 0.7120(3) 0.66317(5) 0.59236(13) 0.0288(6) Uani 1 1 d .
H206_1 H 0.7415 0.6470 0.6010 0.035 Uiso 1 1 calc R
C207_1 C 0.6775(3) 0.67836(4) 0.64281(11) 0.0218(5) Uani 1 1 d .
H207_1 H 0.6821 0.6726 0.6861 0.026 Uiso 1 1 calc R
S51_1 S 0.55988(6) 0.85406(2) 0.75611(3) 0.01605(11) Uani 1 1 d .
C52_1 C 0.5109(2) 0.87745(4) 0.70081(11) 0.0172(5) Uani 1 1 d .
C53_1 C 0.4851(3) 0.90010(4) 0.72663(13) 0.0239(5) Uani 1 1 d .
H53_1 H 0.4990 0.9028 0.7718 0.029 Uiso 1 1 calc R
C54_1 C 0.4388(3) 0.91873(4) 0.68605(14) 0.0316(6) Uani 1 1 d .
H54_1 H 0.4214 0.9342 0.7036 0.038 Uiso 1 1 calc R
C55_1 C 0.4179(3) 0.91488(5) 0.62069(14) 0.0345(7) Uani 1 1 d .
H55_1 H 0.3833 0.9276 0.5933 0.041 Uiso 1 1 calc R
C56_1 C 0.4476(3) 0.89234(5) 0.59475(13) 0.0291(6) Uani 1 1 d .
H56_1 H 0.4356 0.8898 0.5495 0.035 Uiso 1 1 calc R
C57_1 C 0.4946(3) 0.87365(4) 0.63454(11) 0.0194(5) Uani 1 1 d .
H57_1 H 0.5155 0.8583 0.6167 0.023 Uiso 1 1 calc R
S201_1 S 0.60410(6) 0.71974(2) 0.70001(2) 0.01386(11) Uani 1 1 d .
C31_2 C 0.8668(2) 0.60391(4) 0.88304(10) 0.0160(4) Uani 1 1 d .
H31A_2 H 0.8791 0.6216 0.8820 0.019 Uiso 1 1 calc R
H31B_2 H 0.9466 0.5972 0.9120 0.019 Uiso 1 1 calc R
C32_2 C 0.7153(3) 0.59792(4) 0.91059(11) 0.0221(5) Uani 1 1 d .
H32A_2 H 0.6359 0.6052 0.8834 0.033 Uiso 1 1 calc GR
H32B_2 H 0.7104 0.6043 0.9546 0.033 Uiso 1 1 calc GR
H32C_2 H 0.7021 0.5804 0.9115 0.033 Uiso 1 1 calc GR
N21_2 N 0.87800(19) 0.56998(3) 0.72931(8) 0.0104(3) Uani 1 1 d .
H21_2 H 0.8675 0.5572 0.7046 0.013 Uiso 1 1 calc R
N22_2 N 0.69241(19) 0.52746(3) 0.75602(8) 0.0120(4) Uani 1 1 d .
N23_2 N 0.55021(19) 0.52761(3) 0.62756(8) 0.0114(4) Uani 1 1 d .
H23_2 H 0.6412 0.5314 0.6413 0.014 Uiso 1 1 calc R
N24_2 N 0.74891(19) 0.56865(3) 0.59890(8) 0.0117(4) Uani 1 1 d .
C1_2 C 0.9030(2) 0.59262(4) 0.70676(10) 0.0113(4) Uani 1 1 d .
C2_2 C 0.9044(2) 0.60822(4) 0.76099(10) 0.0125(4) Uani 1 1 d .
C3_2 C 0.8848(2) 0.59412(4) 0.81612(10) 0.0122(4) Uani 1 1 d .
C4_2 C 0.8713(2) 0.56978(4) 0.79550(10) 0.0111(4) Uani 1 1 d .
C5_2 C 0.8691(2) 0.54732(4) 0.82848(10) 0.0108(4) Uani 1 1 d .
C6_2 C 0.8084(2) 0.52619(4) 0.80175(9) 0.0114(4) Uani 1 1 d .
C7_2 C 0.8419(2) 0.50116(4) 0.81870(10) 0.0122(4) Uani 1 1 d .
C8_2 C 0.7392(2) 0.48759(4) 0.78508(10) 0.0126(4) Uani 1 1 d .
C9_2 C 0.6447(2) 0.50463(4) 0.74876(10) 0.0116(4) Uani 1 1 d .
C10_2 C 0.5060(2) 0.49971(4) 0.71435(10) 0.0124(4) Uani 1 1 d .
C11_2 C 0.4562(2) 0.51252(4) 0.66032(10) 0.0117(4) Uani 1 1 d .
C12_2 C 0.3159(2) 0.51235(4) 0.62280(10) 0.0111(4) Uani 1 1 d .
C13_2 C 0.3331(2) 0.52639(4) 0.56933(10) 0.0112(4) Uani 1 1 d .
C14_2 C 0.4853(2) 0.53596(4) 0.57118(10) 0.0111(4) Uani 1 1 d .
C15_2 C 0.5640(2) 0.54937(4) 0.52711(10) 0.0128(4) Uani 1 1 d .
C16_2 C 0.7076(2) 0.56040(4) 0.53999(10) 0.0110(4) Uani 1 1 d .
C17_2 C 0.8153(2) 0.56718(4) 0.49096(10) 0.0127(4) Uani 1 1 d .
C18_2 C 0.9153(2) 0.58213(4) 0.52080(10) 0.0120(4) Uani 1 1 d .
C19_2 C 0.8731(2) 0.58328(4) 0.58898(10) 0.0112(4) Uani 1 1 d .
C20_2 C 0.9341(2) 0.59667(4) 0.63983(10) 0.0119(4) Uani 1 1 d .
C21_2 C 0.9090(3) 0.63535(4) 0.76134(11) 0.0181(5) Uani 1 1 d .
H21A_2 H 0.8253 0.6414 0.7871 0.022 Uiso 1 1 calc R
H21B_2 H 0.8933 0.6412 0.7164 0.022 Uiso 1 1 calc R
C22_2 C 1.0552(3) 0.64585(4) 0.78900(12) 0.0262(5) Uani 1 1 d .
H22A_2 H 1.1380 0.6409 0.7621 0.039 Uiso 1 1 calc GR
H22B_2 H 1.0727 0.6400 0.8332 0.039 Uiso 1 1 calc GR
H22C_2 H 1.0485 0.6634 0.7894 0.039 Uiso 1 1 calc GR
C71_2 C 0.9746(2) 0.49140(4) 0.85664(10) 0.0157(4) Uani 1 1 d .
H71A_2 H 1.0493 0.5044 0.8629 0.019 Uiso 1 1 calc R
H71B_2 H 1.0212 0.4785 0.8313 0.019 Uiso 1 1 calc R
C72_2 C 0.9344(3) 0.48142(4) 0.92278(11) 0.0232(5) Uani 1 1 d .
H72A_2 H 0.8570 0.4690 0.9172 0.035 Uiso 1 1 calc GR
H72B_2 H 0.8967 0.4945 0.9497 0.035 Uiso 1 1 calc GR
H72C_2 H 1.0235 0.4743 0.9439 0.035 Uiso 1 1 calc GR
C81_2 C 0.7438(3) 0.46076(4) 0.77801(11) 0.0189(5) Uani 1 1 d .
H81A_2 H 0.6445 0.4540 0.7877 0.023 Uiso 1 1 calc R
H81B_2 H 0.8176 0.4540 0.8097 0.023 Uiso 1 1 calc R
C82_2 C 0.7859(3) 0.45321(5) 0.70978(12) 0.0335(6) Uani 1 1 d .
H82A_2 H 0.7113 0.4594 0.6784 0.050 Uiso 1 1 calc GR
H82B_2 H 0.7890 0.4356 0.7071 0.050 Uiso 1 1 calc GR
H82C_2 H 0.8844 0.4598 0.7001 0.050 Uiso 1 1 calc GR
S101_2 S 0.39797(6) 0.47553(2) 0.74248(3) 0.01760(12) Uani 1 1 d .
C102_2 C 0.3889(2) 0.48121(4) 0.82687(11) 0.0181(5) Uani 1 1 d .
C103_2 C 0.3793(3) 0.46115(5) 0.86693(12) 0.0255(5) Uani 1 1 d .
H103_2 H 0.3848 0.4454 0.8493 0.031 Uiso 1 1 calc R
C104_2 C 0.3614(3) 0.46435(5) 0.93286(13) 0.0331(6) Uani 1 1 d .
H104_2 H 0.3537 0.4507 0.9602 0.040 Uiso 1 1 calc R
C105_2 C 0.3549(3) 0.48712(6) 0.95899(12) 0.0334(6) Uani 1 1 d .
H105_2 H 0.3424 0.4891 1.0041 0.040 Uiso 1 1 calc R
C106_2 C 0.3667(3) 0.50705(5) 0.91919(12) 0.0278(6) Uani 1 1 d .
H106_2 H 0.3632 0.5227 0.9372 0.033 Uiso 1 1 calc R
C107_2 C 0.3837(2) 0.50417(5) 0.85302(11) 0.0213(5) Uani 1 1 d .
H107_2 H 0.3916 0.5179 0.8258 0.026 Uiso 1 1 calc R
C121_2 C 0.1693(2) 0.50138(4) 0.64148(10) 0.0147(4) Uani 1 1 d .
H12A_2 H 0.1878 0.4852 0.6598 0.018 Uiso 1 1 calc R
H12B_2 H 0.1039 0.4995 0.6023 0.018 Uiso 1 1 calc R
C122_2 C 0.0895(3) 0.51675(5) 0.69087(15) 0.0370(7) Uani 1 1 d .
H12C_2 H 0.0752 0.5330 0.6737 0.056 Uiso 1 1 calc GR
H12D_2 H 0.1502 0.5175 0.7311 0.056 Uiso 1 1 calc GR
H12E_2 H -0.0080 0.5096 0.6996 0.056 Uiso 1 1 calc GR
C131_2 C 0.2112(2) 0.53079(4) 0.51880(10) 0.0154(4) Uani 1 1 d .
H13A_2 H 0.2257 0.5468 0.4992 0.018 Uiso 1 1 calc R
H13B_2 H 0.1131 0.5308 0.5398 0.018 Uiso 1 1 calc R
C132_2 C 0.2101(3) 0.51163(4) 0.46547(11) 0.0222(5) Uani 1 1 d .
H13C_2 H 0.1327 0.5156 0.4326 0.033 Uiso 1 1 calc GR
H13D_2 H 0.1890 0.4959 0.4843 0.033 Uiso 1 1 calc GR
H13E_2 H 0.3080 0.5112 0.4454 0.033 Uiso 1 1 calc GR
S151_2 S 0.48150(6) 0.55560(2) 0.45030(2) 0.01675(12) Uani 1 1 d .
C152_2 C 0.4495(2) 0.58716(4) 0.45354(10) 0.0160(4) Uani 1 1 d .
C153_2 C 0.4591(2) 0.60057(4) 0.51030(11) 0.0180(5) Uani 1 1 d .
H153_2 H 0.4853 0.5930 0.5503 0.022 Uiso 1 1 calc R
C154_2 C 0.4301(3) 0.62507(4) 0.50808(11) 0.0216(5) Uani 1 1 d .
H154_2 H 0.4378 0.6343 0.5467 0.026 Uiso 1 1 calc R
C155_2 C 0.3901(3) 0.63622(5) 0.45026(12) 0.0254(5) Uani 1 1 d .
H155_2 H 0.3706 0.6530 0.4493 0.030 Uiso 1 1 calc R
C156_2 C 0.3787(3) 0.62281(5) 0.39385(11) 0.0245(5) Uani 1 1 d .
H156_2 H 0.3498 0.6304 0.3542 0.029 Uiso 1 1 calc R
C157_2 C 0.4093(2) 0.59832(4) 0.39507(11) 0.0206(5) Uani 1 1 d .
H157_2 H 0.4029 0.5892 0.3562 0.025 Uiso 1 1 calc R
C171_2 C 0.8291(3) 0.55622(4) 0.42464(10) 0.0175(5) Uani 1 1 d .
H17A_2 H 0.7596 0.5424 0.4211 0.021 Uiso 1 1 calc R
H17B_2 H 0.9319 0.5498 0.4211 0.021 Uiso 1 1 calc R
C172_2 C 0.7973(3) 0.57297(4) 0.36702(11) 0.0228(5) Uani 1 1 d .
H17C_2 H 0.8046 0.5639 0.3266 0.034 Uiso 1 1 calc GR
H17D_2 H 0.8706 0.5861 0.3676 0.034 Uiso 1 1 calc GR
H17E_2 H 0.6964 0.5797 0.3699 0.034 Uiso 1 1 calc GR
C181_2 C 1.0406(2) 0.59439(4) 0.48697(11) 0.0162(4) Uani 1 1 d .
H18A_2 H 1.0731 0.5842 0.4508 0.019 Uiso 1 1 calc R
H18B_2 H 1.1268 0.5964 0.5176 0.019 Uiso 1 1 calc R
C182_2 C 0.9929(3) 0.61913(4) 0.46052(11) 0.0222(5) Uani 1 1 d .
H18C_2 H 0.9037 0.6173 0.4323 0.033 Uiso 1 1 calc GR
H18D_2 H 1.0743 0.6260 0.4358 0.033 Uiso 1 1 calc GR
H18E_2 H 0.9704 0.6298 0.4966 0.033 Uiso 1 1 calc GR
C202_2 C 1.2320(2) 0.60819(4) 0.66234(10) 0.0139(4) Uani 1 1 d .
C203_2 C 1.3458(2) 0.62458(4) 0.67797(11) 0.0184(5) Uani 1 1 d .
H203_2 H 1.3308 0.6413 0.6706 0.022 Uiso 1 1 calc R
C204_2 C 1.4805(3) 0.61640(5) 0.70424(11) 0.0225(5) Uani 1 1 d .
H204_2 H 1.5584 0.6275 0.7142 0.027 Uiso 1 1 calc R
C205_2 C 1.5025(3) 0.59219(5) 0.71614(12) 0.0252(5) Uani 1 1 d .
H205_2 H 1.5947 0.5867 0.7347 0.030 Uiso 1 1 calc R
C206_2 C 1.3895(3) 0.57590(4) 0.70086(11) 0.0219(5) Uani 1 1 d .
H206_2 H 1.4044 0.5593 0.7093 0.026 Uiso 1 1 calc R
C207_2 C 1.2548(2) 0.58375(4) 0.67332(11) 0.0177(5) Uani 1 1 d .
H207_2 H 1.1786 0.5725 0.6620 0.021 Uiso 1 1 calc R
S51_2 S 0.93013(6) 0.54458(2) 0.90947(2) 0.01476(11) Uani 1 1 d .
C52_2 C 1.1000(2) 0.56073(4) 0.91787(10) 0.0142(4) Uani 1 1 d .
C53_2 C 1.1337(3) 0.56884(4) 0.98047(11) 0.0180(5) Uani 1 1 d .
H53_2 H 1.0670 0.5656 1.0143 0.022 Uiso 1 1 calc R
C54_2 C 1.2642(3) 0.58156(5) 0.99316(12) 0.0248(5) Uani 1 1 d .
H54_2 H 1.2880 0.5870 1.0358 0.030 Uiso 1 1 calc R
C55_2 C 1.3593(3) 0.58629(6) 0.94383(14) 0.0379(7) Uani 1 1 d .
H55_2 H 1.4483 0.5952 0.9524 0.046 Uiso 1 1 calc R
C56_2 C 1.3262(3) 0.57816(6) 0.88130(13) 0.0366(7) Uani 1 1 d .
H56_2 H 1.3924 0.5816 0.8475 0.044 Uiso 1 1 calc R
C57_2 C 1.1966(3) 0.56498(4) 0.86820(11) 0.0212(5) Uani 1 1 d .
H57_2 H 1.1749 0.5590 0.8259 0.025 Uiso 1 1 calc R
S201_2 S 1.06525(6) 0.61978(2) 0.62487(3) 0.01499(11) Uani 1 1 d .

loop_
_atom_site_aniso_label
_atom_site_aniso_U_11
_atom_site_aniso_U_22
_atom_site_aniso_U_33
_atom_site_aniso_U_23
_atom_site_aniso_U_13
_atom_site_aniso_U_12
N21_1 0.0085(8) 0.0079(8) 0.0136(8) -0.0009(7) -0.0034(7) -0.0004(7)
N22_1 0.0118(8) 0.0078(9) 0.0118(8) -0.0010(7) -0.0041(7) 0.0002(7)
N23_1 0.0120(8) 0.0096(9) 0.0086(8) -0.0001(7) -0.0038(6) 0.0001(7)
N24_1 0.0121(9) 0.0084(9) 0.0133(8) -0.0016(7) -0.0036(7) 0.0000(7)
C1_1 0.0115(10) 0.0114(10) 0.0093(9) 0.0017(8) -0.0008(8) 0.0020(8)
C2_1 0.0113(10) 0.0142(11) 0.0105(9) 0.0023(8) -0.0013(8) 0.0007(8)
C3_1 0.0103(10) 0.0124(10) 0.0101(9) 0.0033(8) -0.0019(8) -0.0016(8)
C4_1 0.0114(10) 0.0103(10) 0.0085(9) 0.0016(8) -0.0023(7) -0.0028(8)
C5_1 0.0125(10) 0.0119(10) 0.0100(9) -0.0002(8) -0.0030(8) -0.0024(8)
C6_1 0.0128(10) 0.0072(10) 0.0110(9) -0.0009(8) -0.0011(8) -0.0026(8)
C7_1 0.0127(10) 0.0090(10) 0.0137(10) -0.0014(8) 0.0009(8) -0.0022(8)
C8_1 0.0115(10) 0.0078(10) 0.0154(10) 0.0000(8) 0.0012(8) -0.0011(8)
C9_1 0.0075(9) 0.0088(10) 0.0150(10) 0.0010(8) -0.0010(8) -0.0003(8)
C10_1 0.0076(9) 0.0084(10) 0.0166(10) 0.0013(8) -0.0018(8) -0.0023(8)
C11_1 0.0068(9) 0.0098(10) 0.0154(10) 0.0007(8) -0.0040(8) -0.0005(8)
C12_1 0.0087(10) 0.0141(11) 0.0136(10) 0.0008(8) -0.0040(8) -0.0020(8)
C13_1 0.0077(10) 0.0190(11) 0.0120(10) -0.0031(8) -0.0046(8) -0.0024(8)
C14_1 0.0086(10) 0.0127(10) 0.0137(10) -0.0037(8) -0.0047(8) -0.0004(8)
C15_1 0.0090(10) 0.0143(11) 0.0160(10) -0.0068(8) -0.0026(8) -0.0013(8)
C16_1 0.0098(10) 0.0078(10) 0.0168(10) -0.0046(8) -0.0012(8) 0.0008(8)
C17_1 0.0123(10) 0.0069(10) 0.0224(11) -0.0043(8) 0.0012(8) 0.0001(8)
C18_1 0.0139(10) 0.0069(10) 0.0210(11) -0.0017(8) 0.0031(8) 0.0011(8)
C19_1 0.0132(10) 0.0085(10) 0.0135(10) -0.0016(8) 0.0011(8) 0.0016(8)
C20_1 0.0143(10) 0.0121(11) 0.0099(9) 0.0022(8) -0.0008(8) 0.0016(8)
C21_1 0.0128(11) 0.0147(11) 0.0252(12) 0.0030(9) -0.0064(9) 0.0019(9)
C22_1 0.0181(12) 0.0292(14) 0.0406(15) 0.0034(12) 0.0072(11) 0.0097(10)
C31_1 0.0087(10) 0.0153(11) 0.0226(11) 0.0004(9) -0.0051(8) -0.0018(8)
C32_1 0.0263(13) 0.0240(13) 0.0228(12) -0.0022(10) -0.0128(10) -0.0028(10)
C71_1 0.0177(11) 0.0192(12) 0.0145(10) -0.0059(9) 0.0000(8) -0.0014(9)
C72_1 0.0308(14) 0.0360(15) 0.0131(11) 0.0004(10) 0.0004(10) -0.0066(11)
C81_1 0.0131(10) 0.0137(11) 0.0182(11) -0.0017(8) 0.0007(8) 0.0030(8)
C82_1 0.0293(13) 0.0125(12) 0.0310(13) -0.0037(10) -0.0001(11) 0.0040(10)
S101_1 0.0132(3) 0.0094(3) 0.0186(3) 0.0007(2) -0.0062(2) 0.0019(2)
C102_1 0.0095(10) 0.0181(11) 0.0119(10) -0.0035(8) 0.0000(8) 0.0018(8)
C103_1 0.0151(11) 0.0204(12) 0.0166(11) 0.0008(9) -0.0026(8) 0.0040(9)
C104_1 0.0114(11) 0.0362(15) 0.0206(12) -0.0007(10) -0.0064(9) 0.0038(10)
C105_1 0.0126(11) 0.0351(15) 0.0193(11) -0.0043(10) -0.0004(9) -0.0057(10)
C106_1 0.0183(11) 0.0221(12) 0.0172(11) 0.0020(9) 0.0029(9) -0.0041(9)
C107_1 0.0121(10) 0.0232(12) 0.0129(10) 0.0022(9) -0.0016(8) 0.0019(9)
C121_1 0.0191(11) 0.0169(11) 0.0145(10) 0.0033(9) -0.0020(9) -0.0021(9)
C122_1 0.0261(13) 0.0303(14) 0.0168(11) 0.0063(10) -0.0057(10) 0.0068(11)
C131_1 0.0190(11) 0.0212(12) 0.0117(10) -0.0032(9) -0.0020(8) -0.0029(9)
C132_1 0.0208(13) 0.0470(17) 0.0210(12) -0.0144(12) 0.0004(10) 0.0015(12)
S151_1 0.0169(3) 0.0164(3) 0.0203(3) -0.0109(2) -0.0067(2) 0.0026(2)
C152_1 0.0156(11) 0.0128(11) 0.0179(11) 0.0001(8) -0.0071(8) -0.0013(9)
C153_1 0.0194(12) 0.0195(12) 0.0232(12) -0.0074(9) -0.0094(9) 0.0001(9)
C154_1 0.0222(13) 0.0238(13) 0.0334(14) -0.0065(11) -0.0091(10) 0.0029(10)
C155_1 0.0238(13) 0.0274(14) 0.0363(14) -0.0046(11) -0.0189(11) 0.0000(11)
C156_1 0.0320(14) 0.0284(14) 0.0259(13) -0.0062(11) -0.0182(11) -0.0021(11)
C157_1 0.0277(13) 0.0199(12) 0.0187(11) -0.0058(9) -0.0068(10) -0.0002(10)
C171_1 0.0166(11) 0.0145(12) 0.0312(13) -0.0055(10) -0.0031(10) -0.0057(9)
C172_1 0.0370(15) 0.0131(12) 0.0461(16) -0.0108(11) -0.0032(13) -0.0043(11)
C181_1 0.0186(12) 0.0130(11) 0.0320(13) 0.0060(10) 0.0000(10) -0.0029(9)
C182_1 0.0296(14) 0.0229(13) 0.0296(13) 0.0112(11) 0.0073(11) -0.0021(11)
C202_1 0.0115(10) 0.0155(11) 0.0172(10) -0.0042(9) -0.0024(8) -0.0001(8)
C203_1 0.0165(11) 0.0171(12) 0.0197(11) -0.0008(9) -0.0027(9) 0.0015(9)
C204_1 0.0245(13) 0.0356(15) 0.0161(11) -0.0051(10) -0.0005(9) -0.0017(11)
C205_1 0.0318(14) 0.0286(14) 0.0296(13) -0.0170(11) -0.0004(11) 0.0047(11)
C206_1 0.0329(14) 0.0185(13) 0.0347(14) -0.0079(11) -0.0033(11) 0.0079(11)
C207_1 0.0240(12) 0.0188(12) 0.0222(12) -0.0008(9) -0.0040(10) 0.0049(10)
S51_1 0.0143(3) 0.0131(3) 0.0204(3) -0.0062(2) -0.0060(2) -0.0017(2)
C52_1 0.0129(11) 0.0100(11) 0.0290(12) -0.0015(9) 0.0050(9) -0.0027(8)
C53_1 0.0231(12) 0.0147(12) 0.0344(14) -0.0067(10) 0.0093(10) -0.0058(10)
C54_1 0.0325(15) 0.0121(12) 0.0514(17) -0.0009(11) 0.0209(13) -0.0002(10)
C55_1 0.0350(15) 0.0198(13) 0.0499(17) 0.0156(12) 0.0215(13) 0.0070(11)
C56_1 0.0327(14) 0.0272(14) 0.0281(13) 0.0089(11) 0.0106(11) 0.0033(11)
C57_1 0.0194(12) 0.0122(11) 0.0268(12) 0.0012(9) 0.0059(9) 0.0008(9)
S201_1 0.0199(3) 0.0101(3) 0.0112(2) 0.00062(19) -0.0048(2) 0.0042(2)
C31_2 0.0188(11) 0.0117(11) 0.0173(11) -0.0036(8) -0.0028(9) 0.0022(9)
C32_2 0.0225(12) 0.0200(12) 0.0238(12) -0.0046(10) 0.0021(10) 0.0018(10)
N21_2 0.0125(9) 0.0067(8) 0.0119(8) -0.0005(7) -0.0032(7) -0.0016(7)
N22_2 0.0135(9) 0.0100(9) 0.0122(8) 0.0003(7) -0.0027(7) -0.0024(7)
N23_2 0.0086(8) 0.0123(9) 0.0132(8) 0.0023(7) -0.0032(7) -0.0031(7)
N24_2 0.0108(8) 0.0110(9) 0.0132(8) 0.0017(7) -0.0030(7) -0.0032(7)
C1_2 0.0080(9) 0.0081(10) 0.0175(10) 0.0015(8) -0.0051(8) -0.0009(8)
C2_2 0.0097(10) 0.0106(10) 0.0169(10) -0.0010(8) -0.0040(8) -0.0003(8)
C3_2 0.0106(10) 0.0103(10) 0.0154(10) -0.0026(8) -0.0043(8) -0.0007(8)
C4_2 0.0095(10) 0.0101(10) 0.0136(10) -0.0013(8) -0.0032(8) 0.0003(8)
C5_2 0.0105(10) 0.0098(10) 0.0121(9) -0.0004(8) -0.0021(8) -0.0001(8)
C6_2 0.0111(10) 0.0122(11) 0.0109(9) 0.0009(8) -0.0005(8) -0.0001(8)
C7_2 0.0131(10) 0.0109(10) 0.0124(10) 0.0023(8) 0.0011(8) -0.0001(8)
C8_2 0.0149(10) 0.0107(10) 0.0123(10) 0.0013(8) -0.0005(8) -0.0011(8)
C9_2 0.0144(10) 0.0094(10) 0.0110(9) 0.0012(8) -0.0007(8) -0.0024(8)
C10_2 0.0147(10) 0.0078(10) 0.0146(10) 0.0002(8) -0.0008(8) -0.0041(8)
C11_2 0.0120(10) 0.0089(10) 0.0141(10) -0.0016(8) -0.0001(8) -0.0016(8)
C12_2 0.0098(10) 0.0088(10) 0.0146(10) -0.0035(8) -0.0012(8) 0.0000(8)
C13_2 0.0097(10) 0.0086(10) 0.0151(10) -0.0038(8) -0.0025(8) 0.0003(8)
C14_2 0.0114(10) 0.0090(10) 0.0129(10) -0.0019(8) -0.0015(8) -0.0002(8)
C15_2 0.0154(10) 0.0102(10) 0.0127(10) -0.0004(8) -0.0035(8) -0.0021(8)
C16_2 0.0133(10) 0.0061(10) 0.0135(10) 0.0021(8) -0.0015(8) 0.0015(8)
C17_2 0.0164(11) 0.0072(10) 0.0143(10) 0.0018(8) -0.0008(8) 0.0015(8)
C18_2 0.0114(10) 0.0087(10) 0.0159(10) 0.0026(8) -0.0009(8) 0.0018(8)
C19_2 0.0089(10) 0.0091(10) 0.0154(10) 0.0034(8) -0.0019(8) 0.0012(8)
C20_2 0.0086(10) 0.0089(10) 0.0180(10) 0.0034(8) -0.0035(8) 0.0001(8)
C21_2 0.0234(12) 0.0080(11) 0.0228(11) 0.0000(9) -0.0008(9) 0.0010(9)
C22_2 0.0300(14) 0.0167(12) 0.0320(13) -0.0089(10) 0.0043(11) -0.0103(10)
C71_2 0.0139(11) 0.0131(11) 0.0198(11) 0.0011(9) -0.0050(8) 0.0009(8)
C72_2 0.0270(13) 0.0203(12) 0.0215(12) 0.0083(10) -0.0114(10) -0.0037(10)
C81_2 0.0211(12) 0.0082(11) 0.0271(12) 0.0014(9) -0.0069(9) -0.0002(9)
C82_2 0.0493(17) 0.0211(14) 0.0293(14) -0.0089(11) -0.0150(12) 0.0117(12)
S101_2 0.0201(3) 0.0133(3) 0.0190(3) 0.0043(2) -0.0060(2) -0.0095(2)
C102_2 0.0097(10) 0.0240(13) 0.0204(11) 0.0074(9) -0.0036(8) -0.0047(9)
C103_2 0.0234(13) 0.0268(14) 0.0262(13) 0.0088(10) -0.0023(10) -0.0065(10)
C104_2 0.0310(15) 0.0416(17) 0.0267(13) 0.0168(12) -0.0018(11) -0.0085(12)
C105_2 0.0224(13) 0.058(2) 0.0194(12) 0.0040(12) -0.0015(10) -0.0051(13)
C106_2 0.0159(12) 0.0402(16) 0.0271(13) -0.0052(11) -0.0032(10) -0.0007(11)
C107_2 0.0148(11) 0.0267(13) 0.0222(12) 0.0019(10) -0.0035(9) -0.0011(10)
C121_2 0.0115(10) 0.0143(11) 0.0182(11) -0.0004(9) -0.0013(8) -0.0033(8)
C122_2 0.0299(15) 0.0239(14) 0.0586(19) -0.0117(13) 0.0246(13) -0.0065(11)
C131_2 0.0116(10) 0.0149(11) 0.0193(11) 0.0037(9) -0.0045(8) -0.0008(8)
C132_2 0.0245(13) 0.0175(12) 0.0239(12) 0.0008(10) -0.0128(10) -0.0062(10)
S151_2 0.0200(3) 0.0179(3) 0.0120(2) 0.0020(2) -0.0063(2) -0.0074(2)
C152_2 0.0090(10) 0.0205(12) 0.0183(11) 0.0056(9) -0.0022(8) -0.0028(9)
C153_2 0.0152(11) 0.0207(12) 0.0178(11) 0.0056(9) -0.0021(9) -0.0012(9)
C154_2 0.0216(12) 0.0214(13) 0.0218(12) 0.0017(10) 0.0024(9) 0.0024(10)
C155_2 0.0245(13) 0.0233(13) 0.0287(13) 0.0092(10) 0.0083(10) 0.0081(10)
C156_2 0.0207(12) 0.0323(14) 0.0205(12) 0.0114(10) 0.0019(9) 0.0059(10)
C157_2 0.0164(11) 0.0286(13) 0.0167(11) 0.0052(10) -0.0015(9) -0.0007(10)
C171_2 0.0211(12) 0.0142(11) 0.0174(11) -0.0027(9) 0.0031(9) -0.0022(9)
C172_2 0.0303(13) 0.0233(13) 0.0148(11) -0.0002(9) 0.0031(9) -0.0062(10)
C181_2 0.0125(10) 0.0165(11) 0.0199(11) 0.0006(9) 0.0032(8) -0.0022(9)
C182_2 0.0261(13) 0.0168(12) 0.0237(12) 0.0052(10) -0.0003(10) -0.0052(10)
C202_2 0.0102(10) 0.0170(11) 0.0146(10) -0.0011(8) 0.0006(8) -0.0019(8)
C203_2 0.0164(11) 0.0169(12) 0.0219(11) -0.0016(9) -0.0002(9) -0.0062(9)
C204_2 0.0141(11) 0.0270(13) 0.0264(12) -0.0054(10) -0.0017(9) -0.0063(10)
C205_2 0.0124(11) 0.0382(15) 0.0250(12) -0.0048(11) -0.0015(9) 0.0049(10)
C206_2 0.0184(12) 0.0200(12) 0.0274(12) -0.0013(10) 0.0020(10) 0.0061(9)
C207_2 0.0133(11) 0.0173(12) 0.0226(11) -0.0032(9) 0.0005(9) -0.0010(9)
S51_2 0.0197(3) 0.0135(3) 0.0109(2) 0.0014(2) -0.0038(2) -0.0048(2)
C52_2 0.0153(11) 0.0101(10) 0.0169(10) 0.0001(8) -0.0054(8) -0.0002(8)
C53_2 0.0207(12) 0.0173(12) 0.0157(11) 0.0005(9) -0.0035(9) 0.0002(9)
C54_2 0.0226(12) 0.0295(14) 0.0219(12) -0.0109(10) -0.0060(10) -0.0034(10)
C55_2 0.0204(13) 0.056(2) 0.0374(15) -0.0223(14) 0.0020(11) -0.0166(13)
C56_2 0.0238(14) 0.0556(19) 0.0308(14) -0.0144(13) 0.0081(11) -0.0165(13)
C57_2 0.0171(11) 0.0275(13) 0.0188(11) -0.0072(10) -0.0023(9) -0.0015(10)
S201_2 0.0141(3) 0.0111(3) 0.0194(3) 0.0042(2) -0.0048(2) -0.0054(2)

loop_
_atom_type_symbol
_atom_type_description
_atom_type_scat_dispersion_real
_atom_type_scat_dispersion_imag
_atom_type_scat_source
C C 0.0033 0.0016 'International Tables Vol C Tables 4.2.6.8 and 6.1.1.4'
H H 0.0000 0.0000 'International Tables Vol C Tables 4.2.6.8 and 6.1.1.4'
N N 0.0061 0.0033 'International Tables Vol C Tables 4.2.6.8 and 6.1.1.4'
S S 0.1246 0.1234 'International Tables Vol C Tables 4.2.6.8 and 6.1.1.4'

loop_
_geom_angle_atom_site_label_1
_geom_angle_atom_site_label_2
_geom_angle_atom_site_label_3
_geom_angle
C1_1 N21_1 C4_1 111.81(17)
C1_1 N21_1 H21_1 124.1
C4_1 N21_1 H21_1 124.1
C6_1 N22_1 C9_1 105.36(17)
C11_1 N23_1 C14_1 110.86(17)
C11_1 N23_1 H23_1 124.6
C14_1 N23_1 H23_1 124.6
C19_1 N24_1 C16_1 104.95(17)
N21_1 C1_1 C20_1 121.93(18)
N21_1 C1_1 C2_1 105.99(17)
C20_1 C1_1 C2_1 131.97(19)
C3_1 C2_1 C1_1 108.21(18)
C3_1 C2_1 C21_1 123.30(19)
C1_1 C2_1 C21_1 128.21(19)
C2_1 C3_1 C4_1 108.32(18)
C2_1 C3_1 C31_1 124.19(19)
C4_1 C3_1 C31_1 127.45(19)
N21_1 C4_1 C5_1 121.96(18)
N21_1 C4_1 C3_1 105.63(17)
C5_1 C4_1 C3_1 132.17(19)
C4_1 C5_1 C6_1 124.32(18)
C4_1 C5_1 S51_1 120.35(16)
C6_1 C5_1 S51_1 115.21(15)
N22_1 C6_1 C5_1 121.02(18)
N22_1 C6_1 C7_1 111.94(18)
C5_1 C6_1 C7_1 126.41(18)
C8_1 C7_1 C6_1 106.02(17)
C8_1 C7_1 C71_1 126.26(19)
C6_1 C7_1 C71_1 127.29(19)
C7_1 C8_1 C9_1 106.01(18)
C7_1 C8_1 C81_1 124.46(19)
C9_1 C8_1 C81_1 129.52(18)
C10_1 C9_1 N22_1 119.53(18)
C10_1 C9_1 C8_1 129.88(19)
N22_1 C9_1 C8_1 110.23(17)
C9_1 C10_1 C11_1 124.00(19)
C9_1 C10_1 S101_1 119.99(16)
C11_1 C10_1 S101_1 116.01(15)
N23_1 C11_1 C12_1 107.23(18)
N23_1 C11_1 C10_1 121.19(18)
C12_1 C11_1 C10_1 131.52(19)
C13_1 C12_1 C11_1 107.56(18)
C13_1 C12_1 C121_1 123.99(19)
C11_1 C12_1 C121_1 127.97(19)
C12_1 C13_1 C14_1 107.82(18)
C12_1 C13_1 C131_1 123.6(2)
C14_1 C13_1 C131_1 127.8(2)
N23_1 C14_1 C15_1 119.73(18)
N23_1 C14_1 C13_1 106.47(18)
C15_1 C14_1 C13_1 133.46(19)
C16_1 C15_1 C14_1 123.93(18)
C16_1 C15_1 S151_1 115.23(16)
C14_1 C15_1 S151_1 120.68(16)
N24_1 C16_1 C15_1 120.18(18)
N24_1 C16_1 C17_1 110.63(18)
C15_1 C16_1 C17_1 129.11(19)
C18_1 C17_1 C16_1 106.24(18)
C18_1 C17_1 C171_1 125.3(2)
C16_1 C17_1 C171_1 128.0(2)
C17_1 C18_1 C19_1 105.76(18)
C17_1 C18_1 C181_1 126.2(2)
C19_1 C18_1 C181_1 127.3(2)
N24_1 C19_1 C20_1 119.63(18)
N24_1 C19_1 C18_1 111.90(18)
C20_1 C19_1 C18_1 127.69(19)
C1_1 C20_1 C19_1 123.97(19)
C1_1 C20_1 S201_1 117.86(15)
C19_1 C20_1 S201_1 118.16(16)
C2_1 C21_1 C22_1 111.91(18)
C2_1 C21_1 H21A_1 109.2
C22_1 C21_1 H21A_1 109.2
C2_1 C21_1 H21B_1 109.2
C22_1 C21_1 H21B_1 109.2
H21A_1 C21_1 H21B_1 107.9
C21_1 C22_1 H22A_1 109.5
C21_1 C22_1 H22B_1 109.5
H22A_1 C22_1 H22B_1 109.5
C21_1 C22_1 H22C_1 109.5
H22A_1 C22_1 H22C_1 109.5
H22B_1 C22_1 H22C_1 109.5
C3_1 C31_1 C32_1 112.12(18)
C3_1 C31_1 H31A_1 109.2
C32_1 C31_1 H31A_1 109.2
C3_1 C31_1 H31B_1 109.2
C32_1 C31_1 H31B_1 109.2
H31A_1 C31_1 H31B_1 107.9
C31_1 C32_1 H32A_1 109.5
C31_1 C32_1 H32B_1 109.5
H32A_1 C32_1 H32B_1 109.5
C31_1 C32_1 H32C_1 109.5
H32A_1 C32_1 H32C_1 109.5
H32B_1 C32_1 H32C_1 109.5
C7_1 C71_1 C72_1 112.91(19)
C7_1 C71_1 H71A_1 109.0
C72_1 C71_1 H71A_1 109.0
C7_1 C71_1 H71B_1 109.0
C72_1 C71_1 H71B_1 109.0
H71A_1 C71_1 H71B_1 107.8
C71_1 C72_1 H72A_1 109.5
C71_1 C72_1 H72B_1 109.5
H72A_1 C72_1 H72B_1 109.5
C71_1 C72_1 H72C_1 109.5
H72A_1 C72_1 H72C_1 109.5
H72B_1 C72_1 H72C_1 109.5
C8_1 C81_1 C82_1 112.90(18)
C8_1 C81_1 H81A_1 109.0
C82_1 C81_1 H81A_1 109.0
C8_1 C81_1 H81B_1 109.0
C82_1 C81_1 H81B_1 109.0
H81A_1 C81_1 H81B_1 107.8
C81_1 C82_1 H82A_1 109.5
C81_1 C82_1 H82B_1 109.5
H82A_1 C82_1 H82B_1 109.5
C81_1 C82_1 H82C_1 109.5
H82A_1 C82_1 H82C_1 109.5
H82B_1 C82_1 H82C_1 109.5
C10_1 S101_1 C102_1 101.99(10)
C107_1 C102_1 C103_1 120.3(2)
C107_1 C102_1 S101_1 122.27(16)
C103_1 C102_1 S101_1 117.35(17)
C104_1 C103_1 C102_1 119.2(2)
C104_1 C103_1 H103_1 120.4
C102_1 C103_1 H103_1 120.4
C105_1 C104_1 C103_1 120.8(2)
C105_1 C104_1 H104_1 119.6
C103_1 C104_1 H104_1 119.6
C104_1 C105_1 C106_1 119.8(2)
C104_1 C105_1 H105_1 120.1
C106_1 C105_1 H105_1 120.1
C107_1 C106_1 C105_1 120.2(2)
C107_1 C106_1 H106_1 119.9
C105_1 C106_1 H106_1 119.9
C102_1 C107_1 C106_1 119.7(2)
C102_1 C107_1 H107_1 120.2
C106_1 C107_1 H107_1 120.2
C12_1 C121_1 C122_1 115.04(19)
C12_1 C121_1 H12A_1 108.5
C122_1 C121_1 H12A_1 108.5
C12_1 C121_1 H12B_1 108.5
C122_1 C121_1 H12B_1 108.5
H12A_1 C121_1 H12B_1 107.5
C121_1 C122_1 H12C_1 109.5
C121_1 C122_1 H12D_1 109.5
H12C_1 C122_1 H12D_1 109.5
C121_1 C122_1 H12E_1 109.5
H12C_1 C122_1 H12E_1 109.5
H12D_1 C122_1 H12E_1 109.5
C13_1 C131_1 C132_1 110.93(18)
C13_1 C131_1 H13A_1 109.5
C132_1 C131_1 H13A_1 109.5
C13_1 C131_1 H13B_1 109.5
C132_1 C131_1 H13B_1 109.5
H13A_1 C131_1 H13B_1 108.0
C131_1 C132_1 H13C_1 109.5
C131_1 C132_1 H13D_1 109.5
H13C_1 C132_1 H13D_1 109.5
C131_1 C132_1 H13E_1 109.5
H13C_1 C132_1 H13E_1 109.5
H13D_1 C132_1 H13E_1 109.5
C15_1 S151_1 C152_1 106.11(10)
C153_1 C152_1 C157_1 119.8(2)
C153_1 C152_1 S151_1 124.47(17)
C157_1 C152_1 S151_1 115.62(18)
C154_1 C153_1 C152_1 119.7(2)
C154_1 C153_1 H153_1 120.1
C152_1 C153_1 H153_1 120.1
C153_1 C154_1 C155_1 120.4(2)
C153_1 C154_1 H154_1 119.8
C155_1 C154_1 H154_1 119.8
C156_1 C155_1 C154_1 119.8(2)
C156_1 C155_1 H155_1 120.1
C154_1 C155_1 H155_1 120.1
C155_1 C156_1 C157_1 120.4(2)
C155_1 C156_1 H156_1 119.8
C157_1 C156_1 H156_1 119.8
C156_1 C157_1 C152_1 119.9(2)
C156_1 C157_1 H157_1 120.0
C152_1 C157_1 H157_1 120.0
C17_1 C171_1 C172_1 112.8(2)
C17_1 C171_1 H17A_1 109.0
C172_1 C171_1 H17A_1 109.0
C17_1 C171_1 H17B_1 109.0
C172_1 C171_1 H17B_1 109.0
H17A_1 C171_1 H17B_1 107.8
C171_1 C172_1 H17C_1 109.5
C171_1 C172_1 H17D_1 109.5
H17C_1 C172_1 H17D_1 109.5
C171_1 C172_1 H17E_1 109.5
H17C_1 C172_1 H17E_1 109.5
H17D_1 C172_1 H17E_1 109.5
C18_1 C181_1 C182_1 112.25(19)
C18_1 C181_1 H18A_1 109.2
C182_1 C181_1 H18A_1 109.2
C18_1 C181_1 H18B_1 109.2
C182_1 C181_1 H18B_1 109.2
H18A_1 C181_1 H18B_1 107.9
C181_1 C182_1 H18C_1 109.5
C181_1 C182_1 H18D_1 109.5
H18C_1 C182_1 H18D_1 109.5
C181_1 C182_1 H18E_1 109.5
H18C_1 C182_1 H18E_1 109.5
H18D_1 C182_1 H18E_1 109.5
C207_1 C202_1 C203_1 120.3(2)
C207_1 C202_1 S201_1 115.04(17)
C203_1 C202_1 S201_1 124.64(17)
C202_1 C203_1 C204_1 118.8(2)
C202_1 C203_1 H203_1 120.6
C204_1 C203_1 H203_1 120.6
C205_1 C204_1 C203_1 120.6(2)
C205_1 C204_1 H204_1 119.7
C203_1 C204_1 H204_1 119.7
C206_1 C205_1 C204_1 120.3(2)
C206_1 C205_1 H205_1 119.9
C204_1 C205_1 H205_1 119.9
C205_1 C206_1 C207_1 119.9(2)
C205_1 C206_1 H206_1 120.0
C207_1 C206_1 H206_1 120.0
C206_1 C207_1 C202_1 120.2(2)
C206_1 C207_1 H207_1 119.9
C202_1 C207_1 H207_1 119.9
C5_1 S51_1 C52_1 101.22(10)
C53_1 C52_1 C57_1 120.2(2)
C53_1 C52_1 S51_1 117.15(19)
C57_1 C52_1 S51_1 122.66(17)
C54_1 C53_1 C52_1 119.6(2)
C54_1 C53_1 H53_1 120.2
C52_1 C53_1 H53_1 120.2
C55_1 C54_1 C53_1 120.4(2)
C55_1 C54_1 H54_1 119.8
C53_1 C54_1 H54_1 119.8
C54_1 C55_1 C56_1 119.8(2)
C54_1 C55_1 H55_1 120.1
C56_1 C55_1 H55_1 120.1
C57_1 C56_1 C55_1 120.4(3)
C57_1 C56_1 H56_1 119.8
C55_1 C56_1 H56_1 119.8
C56_1 C57_1 C52_1 119.6(2)
C56_1 C57_1 H57_1 120.2
C52_1 C57_1 H57_1 120.2
C20_1 S201_1 C202_1 106.06(10)
C3_2 C31_2 C32_2 112.77(18)
C3_2 C31_2 H31A_2 109.0
C32_2 C31_2 H31A_2 109.0
C3_2 C31_2 H31B_2 109.0
C32_2 C31_2 H31B_2 109.0
H31A_2 C31_2 H31B_2 107.8
C31_2 C32_2 H32A_2 109.5
C31_2 C32_2 H32B_2 109.5
H32A_2 C32_2 H32B_2 109.5
C31_2 C32_2 H32C_2 109.5
H32A_2 C32_2 H32C_2 109.5
H32B_2 C32_2 H32C_2 109.5
C1_2 N21_2 C4_2 111.17(17)
C1_2 N21_2 H21_2 124.4
C4_2 N21_2 H21_2 124.4
C9_2 N22_2 C6_2 104.87(17)
C14_2 N23_2 C11_2 112.05(17)
C14_2 N23_2 H23_2 124.0
C11_2 N23_2 H23_2 124.0
C16_2 N24_2 C19_2 105.32(17)
N21_2 C1_2 C2_2 106.98(18)
N21_2 C1_2 C20_2 120.85(18)
C2_2 C1_2 C20_2 131.92(19)
C3_2 C2_2 C1_2 107.66(18)
C3_2 C2_2 C21_2 124.08(19)
C1_2 C2_2 C21_2 127.96(19)
C2_2 C3_2 C4_2 107.47(18)
C2_2 C3_2 C31_2 124.60(19)
C4_2 C3_2 C31_2 127.67(19)
N21_2 C4_2 C3_2 106.60(18)
N21_2 C4_2 C5_2 119.12(18)
C3_2 C4_2 C5_2 133.87(19)
C6_2 C5_2 C4_2 123.88(18)
C6_2 C5_2 S51_2 114.21(15)
C4_2 C5_2 S51_2 121.72(15)
N22_2 C6_2 C5_2 120.03(18)
N22_2 C6_2 C7_2 110.85(18)
C5_2 C6_2 C7_2 128.94(19)
C8_2 C7_2 C6_2 105.89(18)
C8_2 C7_2 C71_2 125.15(19)
C6_2 C7_2 C71_2 128.35(19)
C7_2 C8_2 C9_2 105.90(18)
C7_2 C8_2 C81_2 125.5(2)
C9_2 C8_2 C81_2 127.69(19)
N22_2 C9_2 C10_2 120.04(18)
N22_2 C9_2 C8_2 112.16(18)
C10_2 C9_2 C8_2 127.43(19)
C11_2 C10_2 C9_2 123.51(18)
C11_2 C10_2 S101_2 119.41(16)
C9_2 C10_2 S101_2 117.06(15)
N23_2 C11_2 C10_2 121.46(19)
N23_2 C11_2 C12_2 105.70(17)
C10_2 C11_2 C12_2 132.60(19)
C13_2 C12_2 C11_2 108.18(18)
C13_2 C12_2 C121_2 123.93(19)
C11_2 C12_2 C121_2 127.52(18)
C12_2 C13_2 C14_2 108.30(18)
C12_2 C13_2 C131_2 123.87(19)
C14_2 C13_2 C131_2 127.83(19)
N23_2 C14_2 C15_2 122.16(19)
N23_2 C14_2 C13_2 105.67(17)
C15_2 C14_2 C13_2 132.05(19)
C14_2 C15_2 C16_2 125.08(19)
C14_2 C15_2 S151_2 119.37(16)
C16_2 C15_2 S151_2 115.41(15)
N24_2 C16_2 C15_2 122.17(18)
N24_2 C16_2 C17_2 111.73(18)
C15_2 C16_2 C17_2 125.54(18)
C18_2 C17_2 C16_2 106.30(18)
C18_2 C17_2 C171_2 126.2(2)
C16_2 C17_2 C171_2 126.65(19)
C17_2 C18_2 C19_2 106.16(18)
C17_2 C18_2 C181_2 123.89(19)
C19_2 C18_2 C181_2 129.96(19)
C20_2 C19_2 N24_2 119.87(18)
C20_2 C19_2 C18_2 130.06(19)
N24_2 C19_2 C18_2 110.04(17)
C19_2 C20_2 C1_2 124.23(19)
C19_2 C20_2 S201_2 120.26(16)
C1_2 C20_2 S201_2 115.46(15)
C2_2 C21_2 C22_2 114.00(19)
C2_2 C21_2 H21A_2 108.8
C22_2 C21_2 H21A_2 108.8
C2_2 C21_2 H21B_2 108.8
C22_2 C21_2 H21B_2 108.8
H21A_2 C21_2 H21B_2 107.6
C21_2 C22_2 H22A_2 109.5
C21_2 C22_2 H22B_2 109.5
H22A_2 C22_2 H22B_2 109.5
C21_2 C22_2 H22C_2 109.5
H22A_2 C22_2 H22C_2 109.5
H22B_2 C22_2 H22C_2 109.5
C7_2 C71_2 C72_2 113.24(18)
C7_2 C71_2 H71A_2 108.9
C72_2 C71_2 H71A_2 108.9
C7_2 C71_2 H71B_2 108.9
C72_2 C71_2 H71B_2 108.9
H71A_2 C71_2 H71B_2 107.7
C71_2 C72_2 H72A_2 109.5
C71_2 C72_2 H72B_2 109.5
H72A_2 C72_2 H72B_2 109.5
C71_2 C72_2 H72C_2 109.5
H72A_2 C72_2 H72C_2 109.5
H72B_2 C72_2 H72C_2 109.5
C8_2 C81_2 C82_2 111.78(19)
C8_2 C81_2 H81A_2 109.3
C82_2 C81_2 H81A_2 109.3
C8_2 C81_2 H81B_2 109.3
C82_2 C81_2 H81B_2 109.3
H81A_2 C81_2 H81B_2 107.9
C81_2 C82_2 H82A_2 109.5
C81_2 C82_2 H82B_2 109.5
H82A_2 C82_2 H82B_2 109.5
C81_2 C82_2 H82C_2 109.5
H82A_2 C82_2 H82C_2 109.5
H82B_2 C82_2 H82C_2 109.5
C10_2 S101_2 C102_2 103.27(10)
C107_2 C102_2 C103_2 120.1(2)
C107_2 C102_2 S101_2 123.30(18)
C103_2 C102_2 S101_2 116.53(19)
C104_2 C103_2 C102_2 119.4(3)
C104_2 C103_2 H103_2 120.3
C102_2 C103_2 H103_2 120.3
C105_2 C104_2 C103_2 120.7(2)
C105_2 C104_2 H104_2 119.7
C103_2 C104_2 H104_2 119.7
C104_2 C105_2 C106_2 119.8(2)
C104_2 C105_2 H105_2 120.1
C106_2 C105_2 H105_2 120.1
C105_2 C106_2 C107_2 120.3(3)
C105_2 C106_2 H106_2 119.8
C107_2 C106_2 H106_2 119.8
C102_2 C107_2 C106_2 119.7(2)
C102_2 C107_2 H107_2 120.2
C106_2 C107_2 H107_2 120.2
C12_2 C121_2 C122_2 111.89(18)
C12_2 C121_2 H12A_2 109.2
C122_2 C121_2 H12A_2 109.2
C12_2 C121_2 H12B_2 109.2
C122_2 C121_2 H12B_2 109.2
H12A_2 C121_2 H12B_2 107.9
C121_2 C122_2 H12C_2 109.5
C121_2 C122_2 H12D_2 109.5
H12C_2 C122_2 H12D_2 109.5
C121_2 C122_2 H12E_2 109.5
H12C_2 C122_2 H12E_2 109.5
H12D_2 C122_2 H12E_2 109.5
C13_2 C131_2 C132_2 112.03(18)
C13_2 C131_2 H13A_2 109.2
C132_2 C131_2 H13A_2 109.2
C13_2 C131_2 H13B_2 109.2
C132_2 C131_2 H13B_2 109.2
H13A_2 C131_2 H13B_2 107.9
C131_2 C132_2 H13C_2 109.5
C131_2 C132_2 H13D_2 109.5
H13C_2 C132_2 H13D_2 109.5
C131_2 C132_2 H13E_2 109.5
H13C_2 C132_2 H13E_2 109.5
H13D_2 C132_2 H13E_2 109.5
C15_2 S151_2 C152_2 102.88(10)
C153_2 C152_2 C157_2 120.0(2)
C153_2 C152_2 S151_2 123.68(17)
C157_2 C152_2 S151_2 116.31(18)
C154_2 C153_2 C152_2 119.5(2)
C154_2 C153_2 H153_2 120.3
C152_2 C153_2 H153_2 120.3
C155_2 C154_2 C153_2 120.8(2)
C155_2 C154_2 H154_2 119.6
C153_2 C154_2 H154_2 119.6
C154_2 C155_2 C156_2 119.8(2)
C154_2 C155_2 H155_2 120.1
C156_2 C155_2 H155_2 120.1
C155_2 C156_2 C157_2 120.2(2)
C155_2 C156_2 H156_2 119.9
C157_2 C156_2 H156_2 119.9
C156_2 C157_2 C152_2 119.8(2)
C156_2 C157_2 H157_2 120.1
C152_2 C157_2 H157_2 120.1
C17_2 C171_2 C172_2 116.29(19)
C17_2 C171_2 H17A_2 108.2
C172_2 C171_2 H17A_2 108.2
C17_2 C171_2 H17B_2 108.2
C172_2 C171_2 H17B_2 108.2
H17A_2 C171_2 H17B_2 107.4
C171_2 C172_2 H17C_2 109.5
C171_2 C172_2 H17D_2 109.5
H17C_2 C172_2 H17D_2 109.5
C171_2 C172_2 H17E_2 109.5
H17C_2 C172_2 H17E_2 109.5
H17D_2 C172_2 H17E_2 109.5
C18_2 C181_2 C182_2 111.64(18)
C18_2 C181_2 H18A_2 109.3
C182_2 C181_2 H18A_2 109.3
C18_2 C181_2 H18B_2 109.3
C182_2 C181_2 H18B_2 109.3
H18A_2 C181_2 H18B_2 108.0
C181_2 C182_2 H18C_2 109.5
C181_2 C182_2 H18D_2 109.5
H18C_2 C182_2 H18D_2 109.5
C181_2 C182_2 H18E_2 109.5
H18C_2 C182_2 H18E_2 109.5
H18D_2 C182_2 H18E_2 109.5
C207_2 C202_2 C203_2 119.8(2)
C207_2 C202_2 S201_2 122.77(17)
C203_2 C202_2 S201_2 117.38(17)
C204_2 C203_2 C202_2 119.8(2)
C204_2 C203_2 H203_2 120.1
C202_2 C203_2 H203_2 120.1
C205_2 C204_2 C203_2 120.5(2)
C205_2 C204_2 H204_2 119.7
C203_2 C204_2 H204_2 119.7
C204_2 C205_2 C206_2 119.8(2)
C204_2 C205_2 H205_2 120.1
C206_2 C205_2 H205_2 120.1
C205_2 C206_2 C207_2 120.4(2)
C205_2 C206_2 H206_2 119.8
C207_2 C206_2 H206_2 119.8
C206_2 C207_2 C202_2 119.7(2)
C206_2 C207_2 H207_2 120.1
C202_2 C207_2 H207_2 120.1
C5_2 S51_2 C52_2 106.98(10)
C57_2 C52_2 C53_2 120.8(2)
C57_2 C52_2 S51_2 124.62(17)
C53_2 C52_2 S51_2 114.59(17)
C54_2 C53_2 C52_2 119.9(2)
C54_2 C53_2 H53_2 120.0
C52_2 C53_2 H53_2 120.0
C55_2 C54_2 C53_2 119.7(2)
C55_2 C54_2 H54_2 120.2
C53_2 C54_2 H54_2 120.2
C54_2 C55_2 C56_2 120.6(2)
C54_2 C55_2 H55_2 119.7
C56_2 C55_2 H55_2 119.7
C57_2 C56_2 C55_2 120.3(2)
C57_2 C56_2 H56_2 119.9
C55_2 C56_2 H56_2 119.9
C52_2 C57_2 C56_2 118.8(2)
C52_2 C57_2 H57_2 120.6
C56_2 C57_2 H57_2 120.6
C20_2 S201_2 C202_2 102.24(10)

loop_
_geom_bond_atom_site_label_1
_geom_bond_atom_site_label_2
_geom_bond_distance
N21_1 C1_1 1.375(3)
N21_1 C4_1 1.380(3)
N21_1 H21_1 0.8800
N22_1 C6_1 1.342(3)
N22_1 C9_1 1.391(3)
N23_1 C11_1 1.362(3)
N23_1 C14_1 1.376(3)
N23_1 H23_1 0.8800
N24_1 C19_1 1.351(3)
N24_1 C16_1 1.384(3)
C1_1 C20_1 1.394(3)
C1_1 C2_1 1.453(3)
C2_1 C3_1 1.369(3)
C2_1 C21_1 1.506(3)
C3_1 C4_1 1.456(3)
C3_1 C31_1 1.498(3)
C4_1 C5_1 1.384(3)
C5_1 C6_1 1.442(3)
C5_1 S51_1 1.768(2)
C6_1 C7_1 1.470(3)
C7_1 C8_1 1.362(3)
C7_1 C71_1 1.505(3)
C8_1 C9_1 1.473(3)
C8_1 C81_1 1.509(3)
C9_1 C10_1 1.390(3)
C10_1 C11_1 1.437(3)
C10_1 S101_1 1.766(2)
C11_1 C12_1 1.420(3)
C12_1 C13_1 1.390(3)
C12_1 C121_1 1.506(3)
C13_1 C14_1 1.424(3)
C13_1 C131_1 1.505(3)
C14_1 C15_1 1.415(3)
C15_1 C16_1 1.402(3)
C15_1 S151_1 1.762(2)
C16_1 C17_1 1.464(3)
C17_1 C18_1 1.361(3)
C17_1 C171_1 1.507(3)
C18_1 C19_1 1.464(3)
C18_1 C181_1 1.506(3)
C19_1 C20_1 1.436(3)
C20_1 S201_1 1.756(2)
C21_1 C22_1 1.531(3)
C21_1 H21A_1 0.9900
C21_1 H21B_1 0.9900
C22_1 H22A_1 0.9800
C22_1 H22B_1 0.9800
C22_1 H22C_1 0.9800
C31_1 C32_1 1.530(3)
C31_1 H31A_1 0.9900
C31_1 H31B_1 0.9900
C32_1 H32A_1 0.9800
C32_1 H32B_1 0.9800
C32_1 H32C_1 0.9800
C71_1 C72_1 1.529(3)
C71_1 H71A_1 0.9900
C71_1 H71B_1 0.9900
C72_1 H72A_1 0.9800
C72_1 H72B_1 0.9800
C72_1 H72C_1 0.9800
C81_1 C82_1 1.530(3)
C81_1 H81A_1 0.9900
C81_1 H81B_1 0.9900
C82_1 H82A_1 0.9800
C82_1 H82B_1 0.9800
C82_1 H82C_1 0.9800
S101_1 C102_1 1.781(2)
C102_1 C107_1 1.385(3)
C102_1 C103_1 1.398(3)
C103_1 C104_1 1.390(3)
C103_1 H103_1 0.9500
C104_1 C105_1 1.378(4)
C104_1 H104_1 0.9500
C105_1 C106_1 1.390(3)
C105_1 H105_1 0.9500
C106_1 C107_1 1.390(3)
C106_1 H106_1 0.9500
C107_1 H107_1 0.9500
C121_1 C122_1 1.529(3)
C121_1 H12A_1 0.9900
C121_1 H12B_1 0.9900
C122_1 H12C_1 0.9800
C122_1 H12D_1 0.9800
C122_1 H12E_1 0.9800
C131_1 C132_1 1.528(3)
C131_1 H13A_1 0.9900
C131_1 H13B_1 0.9900
C132_1 H13C_1 0.9800
C132_1 H13D_1 0.9800
C132_1 H13E_1 0.9800
S151_1 C152_1 1.771(2)
C152_1 C153_1 1.387(3)
C152_1 C157_1 1.396(3)
C153_1 C154_1 1.386(3)
C153_1 H153_1 0.9500
C154_1 C155_1 1.389(3)
C154_1 H154_1 0.9500
C155_1 C156_1 1.378(4)
C155_1 H155_1 0.9500
C156_1 C157_1 1.383(3)
C156_1 H156_1 0.9500
C157_1 H157_1 0.9500
C171_1 C172_1 1.532(3)
C171_1 H17A_1 0.9900
C171_1 H17B_1 0.9900
C172_1 H17C_1 0.9800
C172_1 H17D_1 0.9800
C172_1 H17E_1 0.9800
C181_1 C182_1 1.533(3)
C181_1 H18A_1 0.9900
C181_1 H18B_1 0.9900
C182_1 H18C_1 0.9800
C182_1 H18D_1 0.9800
C182_1 H18E_1 0.9800
C202_1 C207_1 1.390(3)
C202_1 C203_1 1.393(3)
C202_1 S201_1 1.775(2)
C203_1 C204_1 1.394(3)
C203_1 H203_1 0.9500
C204_1 C205_1 1.383(4)
C204_1 H204_1 0.9500
C205_1 C206_1 1.379(4)
C205_1 H205_1 0.9500
C206_1 C207_1 1.384(3)
C206_1 H206_1 0.9500
C207_1 H207_1 0.9500
S51_1 C52_1 1.778(2)
C52_1 C53_1 1.390(3)
C52_1 C57_1 1.390(3)
C53_1 C54_1 1.389(4)
C53_1 H53_1 0.9500
C54_1 C55_1 1.376(4)
C54_1 H54_1 0.9500
C55_1 C56_1 1.392(4)
C55_1 H55_1 0.9500
C56_1 C57_1 1.383(3)
C56_1 H56_1 0.9500
C57_1 H57_1 0.9500
C31_2 C3_2 1.500(3)
C31_2 C32_2 1.522(3)
C31_2 H31A_2 0.9900
C31_2 H31B_2 0.9900
C32_2 H32A_2 0.9800
C32_2 H32B_2 0.9800
C32_2 H32C_2 0.9800
N21_2 C1_2 1.363(3)
N21_2 C4_2 1.372(3)
N21_2 H21_2 0.8800
N22_2 C9_2 1.346(3)
N22_2 C6_2 1.385(3)
N23_2 C14_2 1.368(3)
N23_2 C11_2 1.380(3)
N23_2 H23_2 0.8800
N24_2 C16_2 1.343(3)
N24_2 C19_2 1.398(3)
C1_2 C2_2 1.418(3)
C1_2 C20_2 1.438(3)
C2_2 C3_2 1.399(3)
C2_2 C21_2 1.509(3)
C3_2 C4_2 1.423(3)
C4_2 C5_2 1.423(3)
C5_2 C6_2 1.401(3)
C5_2 S51_2 1.753(2)
C6_2 C7_2 1.464(3)
C7_2 C8_2 1.363(3)
C7_2 C71_2 1.504(3)
C8_2 C9_2 1.463(3)
C8_2 C81_2 1.500(3)
C9_2 C10_2 1.439(3)
C10_2 C11_2 1.387(3)
C10_2 S101_2 1.764(2)
C11_2 C12_2 1.456(3)
C12_2 C13_2 1.366(3)
C12_2 C121_2 1.508(3)
C13_2 C14_2 1.462(3)
C13_2 C131_2 1.508(3)
C14_2 C15_2 1.385(3)
C15_2 C16_2 1.442(3)
C15_2 S151_2 1.766(2)
C16_2 C17_2 1.468(3)
C17_2 C18_2 1.356(3)
C17_2 C171_2 1.509(3)
C18_2 C19_2 1.472(3)
C18_2 C181_2 1.503(3)
C19_2 C20_2 1.387(3)
C20_2 S201_2 1.773(2)
C21_2 C22_2 1.528(3)
C21_2 H21A_2 0.9900
C21_2 H21B_2 0.9900
C22_2 H22A_2 0.9800
C22_2 H22B_2 0.9800
C22_2 H22C_2 0.9800
C71_2 C72_2 1.529(3)
C71_2 H71A_2 0.9900
C71_2 H71B_2 0.9900
C72_2 H72A_2 0.9800
C72_2 H72B_2 0.9800
C72_2 H72C_2 0.9800
C81_2 C82_2 1.530(3)
C81_2 H81A_2 0.9900
C81_2 H81B_2 0.9900
C82_2 H82A_2 0.9800
C82_2 H82B_2 0.9800
C82_2 H82C_2 0.9800
S101_2 C102_2 1.778(2)
C102_2 C107_2 1.388(3)
C102_2 C103_2 1.394(3)
C103_2 C104_2 1.389(4)
C103_2 H103_2 0.9500
C104_2 C105_2 1.378(4)
C104_2 H104_2 0.9500
C105_2 C106_2 1.386(4)
C105_2 H105_2 0.9500
C106_2 C107_2 1.390(3)
C106_2 H106_2 0.9500
C107_2 H107_2 0.9500
C121_2 C122_2 1.525(3)
C121_2 H12A_2 0.9900
C121_2 H12B_2 0.9900
C122_2 H12C_2 0.9800
C122_2 H12D_2 0.9800
C122_2 H12E_2 0.9800
C131_2 C132_2 1.533(3)
C131_2 H13A_2 0.9900
C131_2 H13B_2 0.9900
C132_2 H13C_2 0.9800
C132_2 H13D_2 0.9800
C132_2 H13E_2 0.9800
S151_2 C152_2 1.780(2)
C152_2 C153_2 1.391(3)
C152_2 C157_2 1.397(3)
C153_2 C154_2 1.387(3)
C153_2 H153_2 0.9500
C154_2 C155_2 1.384(3)
C154_2 H154_2 0.9500
C155_2 C156_2 1.386(4)
C155_2 H155_2 0.9500
C156_2 C157_2 1.389(4)
C156_2 H156_2 0.9500
C157_2 H157_2 0.9500
C171_2 C172_2 1.532(3)
C171_2 H17A_2 0.9900
C171_2 H17B_2 0.9900
C172_2 H17C_2 0.9800
C172_2 H17D_2 0.9800
C172_2 H17E_2 0.9800
C181_2 C182_2 1.536(3)
C181_2 H18A_2 0.9900
C181_2 H18B_2 0.9900
C182_2 H18C_2 0.9800
C182_2 H18D_2 0.9800
C182_2 H18E_2 0.9800
C202_2 C207_2 1.392(3)
C202_2 C203_2 1.397(3)
C202_2 S201_2 1.781(2)
C203_2 C204_2 1.384(3)
C203_2 H203_2 0.9500
C204_2 C205_2 1.381(4)
C204_2 H204_2 0.9500
C205_2 C206_2 1.387(3)
C205_2 H205_2 0.9500
C206_2 C207_2 1.388(3)
C206_2 H206_2 0.9500
C207_2 H207_2 0.9500
S51_2 C52_2 1.769(2)
C52_2 C57_2 1.382(3)
C52_2 C53_2 1.395(3)
C53_2 C54_2 1.384(3)
C53_2 H53_2 0.9500
C54_2 C55_2 1.373(4)
C54_2 H54_2 0.9500
C55_2 C56_2 1.393(4)
C55_2 H55_2 0.9500
C56_2 C57_2 1.392(3)
C56_2 H56_2 0.9500
C57_2 H57_2 0.9500

loop_
_geom_hbond_atom_site_label_D
_geom_hbond_atom_site_label_H
_geom_hbond_atom_site_label_A
_geom_hbond_distance_DH
_geom_hbond_distance_HA
_geom_hbond_distance_DA
_geom_hbond_angle_DHA
N21_1 H21_1 N22_1 0.88 2.40 2.927(2) 118.5
N21_1 H21_1 N24_1 0.88 2.43 2.897(2) 113.8
N23_1 H23_1 N24_1 0.88 2.49 2.927(2) 111.5
N23_2 H23_2 N22_2 0.88 2.41 2.911(2) 116.3
N23_2 H23_2 N24_2 0.88 2.46 2.963(2) 117.1

loop_
_geom_torsion_atom_site_label_1
_geom_torsion_atom_site_label_2
_geom_torsion_atom_site_label_3
_geom_torsion_atom_site_label_4
_geom_torsion
C4_1 N21_1 C1_1 C20_1 175.42(18)
C4_1 N21_1 C1_1 C2_1 -1.3(2)
N21_1 C1_1 C2_1 C3_1 0.0(2)
C20_1 C1_1 C2_1 C3_1 -176.2(2)
N21_1 C1_1 C2_1 C21_1 -174.1(2)
C20_1 C1_1 C2_1 C21_1 9.7(4)
C1_1 C2_1 C3_1 C4_1 1.2(2)
C21_1 C2_1 C3_1 C4_1 175.61(18)
C1_1 C2_1 C3_1 C31_1 179.31(18)
C21_1 C2_1 C3_1 C31_1 -6.3(3)
C1_1 N21_1 C4_1 C5_1 -172.94(18)
C1_1 N21_1 C4_1 C3_1 2.0(2)
C2_1 C3_1 C4_1 N21_1 -1.9(2)
C31_1 C3_1 C4_1 N21_1 -179.97(19)
C2_1 C3_1 C4_1 C5_1 172.3(2)
C31_1 C3_1 C4_1 C5_1 -5.8(4)
N21_1 C4_1 C5_1 C6_1 -8.1(3)
C3_1 C4_1 C5_1 C6_1 178.5(2)
N21_1 C4_1 C5_1 S51_1 175.97(15)
C3_1 C4_1 C5_1 S51_1 2.6(3)
C9_1 N22_1 C6_1 C5_1 -164.61(18)
C9_1 N22_1 C6_1 C7_1 6.8(2)
C4_1 C5_1 C6_1 N22_1 -37.5(3)
S51_1 C5_1 C6_1 N22_1 138.56(17)
C4_1 C5_1 C6_1 C7_1 152.4(2)
S51_1 C5_1 C6_1 C7_1 -31.5(3)
N22_1 C6_1 C7_1 C8_1 -4.8(2)
C5_1 C6_1 C7_1 C8_1 166.1(2)
N22_1 C6_1 C7_1 C71_1 168.0(2)
C5_1 C6_1 C7_1 C71_1 -21.1(3)
C6_1 C7_1 C8_1 C9_1 0.6(2)
C71_1 C7_1 C8_1 C9_1 -172.3(2)
C6_1 C7_1 C8_1 C81_1 179.55(19)
C71_1 C7_1 C8_1 C81_1 6.6(3)
C6_1 N22_1 C9_1 C10_1 167.46(19)
C6_1 N22_1 C9_1 C8_1 -6.3(2)
C7_1 C8_1 C9_1 C10_1 -169.4(2)
C81_1 C8_1 C9_1 C10_1 11.7(4)
C7_1 C8_1 C9_1 N22_1 3.5(2)
C81_1 C8_1 C9_1 N22_1 -175.37(19)
N22_1 C9_1 C10_1 C11_1 15.4(3)
C8_1 C9_1 C10_1 C11_1 -172.2(2)
N22_1 C9_1 C10_1 S101_1 -163.33(15)
C8_1 C9_1 C10_1 S101_1 9.1(3)
C14_1 N23_1 C11_1 C12_1 -2.2(2)
C14_1 N23_1 C11_1 C10_1 175.14(18)
C9_1 C10_1 C11_1 N23_1 35.1(3)
S101_1 C10_1 C11_1 N23_1 -146.12(16)
C9_1 C10_1 C11_1 C12_1 -148.3(2)
S101_1 C10_1 C11_1 C12_1 30.4(3)
N23_1 C11_1 C12_1 C13_1 0.8(2)
C10_1 C11_1 C12_1 C13_1 -176.1(2)
N23_1 C11_1 C12_1 C121_1 -171.45(19)
C10_1 C11_1 C12_1 C121_1 11.6(4)
C11_1 C12_1 C13_1 C14_1 0.8(2)
C121_1 C12_1 C13_1 C14_1 173.42(19)
C11_1 C12_1 C13_1 C131_1 -169.80(19)
C121_1 C12_1 C13_1 C131_1 2.8(3)
C11_1 N23_1 C14_1 C15_1 -171.50(18)
C11_1 N23_1 C14_1 C13_1 2.6(2)
C12_1 C13_1 C14_1 N23_1 -2.1(2)
C131_1 C13_1 C14_1 N23_1 168.03(19)
C12_1 C13_1 C14_1 C15_1 170.9(2)
C131_1 C13_1 C14_1 C15_1 -19.0(4)
N23_1 C14_1 C15_1 C16_1 -25.4(3)
C13_1 C14_1 C15_1 C16_1 162.3(2)
N23_1 C14_1 C15_1 S151_1 159.34(15)
C13_1 C14_1 C15_1 S151_1 -12.9(3)
C19_1 N24_1 C16_1 C15_1 -171.24(19)
C19_1 N24_1 C16_1 C17_1 6.0(2)
C14_1 C15_1 C16_1 N24_1 -29.8(3)
S151_1 C15_1 C16_1 N24_1 145.65(16)
C14_1 C15_1 C16_1 C17_1 153.5(2)
S151_1 C15_1 C16_1 C17_1 -31.0(3)
N24_1 C16_1 C17_1 C18_1 -2.3(2)
C15_1 C16_1 C17_1 C18_1 174.6(2)
N24_1 C16_1 C17_1 C171_1 170.3(2)
C15_1 C16_1 C17_1 C171_1 -12.7(4)
C16_1 C17_1 C18_1 C19_1 -2.1(2)
C171_1 C17_1 C18_1 C19_1 -175.0(2)
C16_1 C17_1 C18_1 C181_1 168.3(2)
C171_1 C17_1 C18_1 C181_1 -4.6(4)
C16_1 N24_1 C19_1 C20_1 163.23(18)
C16_1 N24_1 C19_1 C18_1 -7.4(2)
C17_1 C18_1 C19_1 N24_1 6.2(2)
C181_1 C18_1 C19_1 N24_1 -164.1(2)
C17_1 C18_1 C19_1 C20_1 -163.6(2)
C181_1 C18_1 C19_1 C20_1 26.2(3)
N21_1 C1_1 C20_1 C19_1 17.4(3)
C2_1 C1_1 C20_1 C19_1 -166.8(2)
N21_1 C1_1 C20_1 S201_1 -161.04(15)
C2_1 C1_1 C20_1 S201_1 14.7(3)
N24_1 C19_1 C20_1 C1_1 30.9(3)
C18_1 C19_1 C20_1 C1_1 -160.1(2)
N24_1 C19_1 C20_1 S201_1 -150.70(16)
C18_1 C19_1 C20_1 S201_1 18.3(3)
C3_1 C2_1 C21_1 C22_1 -101.7(2)
C1_1 C2_1 C21_1 C22_1 71.6(3)
C2_1 C3_1 C31_1 C32_1 -87.7(3)
C4_1 C3_1 C31_1 C32_1 90.0(3)
C8_1 C7_1 C71_1 C72_1 121.9(2)
C6_1 C7_1 C71_1 C72_1 -49.5(3)
C7_1 C8_1 C81_1 C82_1 81.7(3)
C9_1 C8_1 C81_1 C82_1 -99.6(3)
C9_1 C10_1 S101_1 C102_1 -117.53(17)
C11_1 C10_1 S101_1 C102_1 63.66(17)
C10_1 S101_1 C102_1 C107_1 22.8(2)
C10_1 S101_1 C102_1 C103_1 -160.06(17)
C107_1 C102_1 C103_1 C104_1 -0.2(3)
S101_1 C102_1 C103_1 C104_1 -177.36(17)
C102_1 C103_1 C104_1 C105_1 -0.9(3)
C103_1 C104_1 C105_1 C106_1 0.6(4)
C104_1 C105_1 C106_1 C107_1 0.8(3)
C103_1 C102_1 C107_1 C106_1 1.5(3)
S101_1 C102_1 C107_1 C106_1 178.57(17)
C105_1 C106_1 C107_1 C102_1 -1.8(3)
C13_1 C12_1 C121_1 C122_1 78.9(3)
C11_1 C12_1 C121_1 C122_1 -110.1(2)
C12_1 C13_1 C131_1 C132_1 90.2(3)
C14_1 C13_1 C131_1 C132_1 -78.4(3)
C16_1 C15_1 S151_1 C152_1 123.51(16)
C14_1 C15_1 S151_1 C152_1 -60.85(19)
C15_1 S151_1 C152_1 C153_1 -13.9(2)
C15_1 S151_1 C152_1 C157_1 170.49(18)
C157_1 C152_1 C153_1 C154_1 -0.1(4)
S151_1 C152_1 C153_1 C154_1 -175.53(19)
C152_1 C153_1 C154_1 C155_1 1.1(4)
C153_1 C154_1 C155_1 C156_1 -1.0(4)
C154_1 C155_1 C156_1 C157_1 -0.2(4)
C155_1 C156_1 C157_1 C152_1 1.2(4)
C153_1 C152_1 C157_1 C156_1 -1.1(4)
S151_1 C152_1 C157_1 C156_1 174.81(19)
C18_1 C17_1 C171_1 C172_1 -79.3(3)
C16_1 C17_1 C171_1 C172_1 109.4(3)
C17_1 C18_1 C181_1 C182_1 -115.8(2)
C19_1 C18_1 C181_1 C182_1 52.6(3)
C207_1 C202_1 C203_1 C204_1 0.2(3)
S201_1 C202_1 C203_1 C204_1 177.35(18)
C202_1 C203_1 C204_1 C205_1 -0.2(4)
C203_1 C204_1 C205_1 C206_1 -0.2(4)
C204_1 C205_1 C206_1 C207_1 0.7(4)
C205_1 C206_1 C207_1 C202_1 -0.8(4)
C203_1 C202_1 C207_1 C206_1 0.4(4)
S201_1 C202_1 C207_1 C206_1 -177.1(2)
C4_1 C5_1 S51_1 C52_1 131.48(17)
C6_1 C5_1 S51_1 C52_1 -44.77(17)
C5_1 S51_1 C52_1 C53_1 142.46(18)
C5_1 S51_1 C52_1 C57_1 -35.9(2)
C57_1 C52_1 C53_1 C54_1 1.8(3)
S51_1 C52_1 C53_1 C54_1 -176.61(19)
C52_1 C53_1 C54_1 C55_1 0.2(4)
C53_1 C54_1 C55_1 C56_1 -1.9(4)
C54_1 C55_1 C56_1 C57_1 1.5(4)
C55_1 C56_1 C57_1 C52_1 0.5(4)
C53_1 C52_1 C57_1 C56_1 -2.2(3)
S51_1 C52_1 C57_1 C56_1 176.18(19)
C1_1 C20_1 S201_1 C202_1 -127.77(17)
C19_1 C20_1 S201_1 C202_1 53.69(18)
C207_1 C202_1 S201_1 C20_1 -162.49(17)
C203_1 C202_1 S201_1 C20_1 20.2(2)
C4_2 N21_2 C1_2 C2_2 -3.3(2)
C4_2 N21_2 C1_2 C20_2 171.59(18)
N21_2 C1_2 C2_2 C3_2 2.0(2)
C20_2 C1_2 C2_2 C3_2 -172.1(2)
N21_2 C1_2 C2_2 C21_2 -171.9(2)
C20_2 C1_2 C2_2 C21_2 14.0(4)
C1_2 C2_2 C3_2 C4_2 0.0(2)
C21_2 C2_2 C3_2 C4_2 174.15(19)
C1_2 C2_2 C3_2 C31_2 -174.61(19)
C21_2 C2_2 C3_2 C31_2 -0.4(3)
C32_2 C31_2 C3_2 C2_2 116.8(2)
C32_2 C31_2 C3_2 C4_2 -56.7(3)
C1_2 N21_2 C4_2 C3_2 3.3(2)
C1_2 N21_2 C4_2 C5_2 -170.37(18)
C2_2 C3_2 C4_2 N21_2 -1.9(2)
C31_2 C3_2 C4_2 N21_2 172.43(19)
C2_2 C3_2 C4_2 C5_2 170.4(2)
C31_2 C3_2 C4_2 C5_2 -15.2(4)
N21_2 C4_2 C5_2 C6_2 -29.6(3)
C3_2 C4_2 C5_2 C6_2 158.8(2)
N21_2 C4_2 C5_2 S51_2 155.57(15)
C3_2 C4_2 C5_2 S51_2 -16.0(3)
C9_2 N22_2 C6_2 C5_2 -170.06(19)
C9_2 N22_2 C6_2 C7_2 5.5(2)
C4_2 C5_2 C6_2 N22_2 -28.7(3)
S51_2 C5_2 C6_2 N22_2 146.39(16)
C4_2 C5_2 C6_2 C7_2 156.6(2)
S51_2 C5_2 C6_2 C7_2 -28.3(3)
N22_2 C6_2 C7_2 C8_2 -3.2(2)
C5_2 C6_2 C7_2 C8_2 171.9(2)
N22_2 C6_2 C7_2 C71_2 168.14(19)
C5_2 C6_2 C7_2 C71_2 -16.8(4)
C6_2 C7_2 C8_2 C9_2 -0.4(2)
C71_2 C7_2 C8_2 C9_2 -172.06(19)
C6_2 C7_2 C8_2 C81_2 169.2(2)
C71_2 C7_2 C8_2 C81_2 -2.4(3)
C6_2 N22_2 C9_2 C10_2 167.73(18)
C6_2 N22_2 C9_2 C8_2 -5.8(2)
C7_2 C8_2 C9_2 N22_2 4.0(2)
C81_2 C8_2 C9_2 N22_2 -165.3(2)
C7_2 C8_2 C9_2 C10_2 -169.0(2)
C81_2 C8_2 C9_2 C10_2 21.7(4)
N22_2 C9_2 C10_2 C11_2 36.8(3)
C8_2 C9_2 C10_2 C11_2 -150.7(2)
N22_2 C9_2 C10_2 S101_2 -144.67(17)
C8_2 C9_2 C10_2 S101_2 27.8(3)
C14_2 N23_2 C11_2 C10_2 171.86(19)
C14_2 N23_2 C11_2 C12_2 -3.3(2)
C9_2 C10_2 C11_2 N23_2 13.8(3)
S101_2 C10_2 C11_2 N23_2 -164.68(16)
C9_2 C10_2 C11_2 C12_2 -172.6(2)
S101_2 C10_2 C11_2 C12_2 8.9(3)
N23_2 C11_2 C12_2 C13_2 1.9(2)
C10_2 C11_2 C12_2 C13_2 -172.4(2)
N23_2 C11_2 C12_2 C121_2 -171.31(19)
C10_2 C11_2 C12_2 C121_2 14.4(4)
C11_2 C12_2 C13_2 C14_2 0.0(2)
C121_2 C12_2 C13_2 C14_2 173.51(18)
C11_2 C12_2 C13_2 C131_2 -179.58(19)
C121_2 C12_2 C13_2 C131_2 -6.1(3)
C11_2 N23_2 C14_2 C15_2 -173.20(19)
C11_2 N23_2 C14_2 C13_2 3.3(2)
C12_2 C13_2 C14_2 N23_2 -1.9(2)
C131_2 C13_2 C14_2 N23_2 177.64(19)
C12_2 C13_2 C14_2 C15_2 174.0(2)
C131_2 C13_2 C14_2 C15_2 -6.4(4)
N23_2 C14_2 C15_2 C16_2 -14.0(3)
C13_2 C14_2 C15_2 C16_2 170.6(2)
N23_2 C14_2 C15_2 S151_2 170.44(16)
C13_2 C14_2 C15_2 S151_2 -5.0(3)
C19_2 N24_2 C16_2 C15_2 -164.94(19)
C19_2 N24_2 C16_2 C17_2 6.8(2)
C14_2 C15_2 C16_2 N24_2 -32.0(3)
S151_2 C15_2 C16_2 N24_2 143.76(17)
C14_2 C15_2 C16_2 C17_2 157.4(2)
S151_2 C15_2 C16_2 C17_2 -26.8(3)
N24_2 C16_2 C17_2 C18_2 -6.6(2)
C15_2 C16_2 C17_2 C18_2 164.9(2)
N24_2 C16_2 C17_2 C171_2 163.2(2)
C15_2 C16_2 C17_2 C171_2 -25.4(3)
C16_2 C17_2 C18_2 C19_2 3.2(2)
C171_2 C17_2 C18_2 C19_2 -166.59(19)
C16_2 C17_2 C18_2 C181_2 -176.61(19)
C171_2 C17_2 C18_2 C181_2 13.6(3)
C16_2 N24_2 C19_2 C20_2 173.36(18)
C16_2 N24_2 C19_2 C18_2 -4.7(2)
C17_2 C18_2 C19_2 C20_2 -177.1(2)
C181_2 C18_2 C19_2 C20_2 2.7(4)
C17_2 C18_2 C19_2 N24_2 0.8(2)
C181_2 C18_2 C19_2 N24_2 -179.4(2)
N24_2 C19_2 C20_2 C1_2 15.6(3)
C18_2 C19_2 C20_2 C1_2 -166.7(2)
N24_2 C19_2 C20_2 S201_2 -166.98(15)
C18_2 C19_2 C20_2 S201_2 10.7(3)
N21_2 C1_2 C20_2 C19_2 33.9(3)
C2_2 C1_2 C20_2 C19_2 -152.7(2)
N21_2 C1_2 C20_2 S201_2 -143.65(16)
C2_2 C1_2 C20_2 S201_2 29.8(3)
C3_2 C2_2 C21_2 C22_2 75.3(3)
C1_2 C2_2 C21_2 C22_2 -111.8(2)
C8_2 C7_2 C71_2 C72_2 -78.9(3)
C6_2 C7_2 C71_2 C72_2 111.3(2)
C7_2 C8_2 C81_2 C82_2 -107.4(3)
C9_2 C8_2 C81_2 C82_2 59.9(3)
C11_2 C10_2 S101_2 C102_2 -131.68(18)
C9_2 C10_2 S101_2 C102_2 49.76(19)
C10_2 S101_2 C102_2 C107_2 34.1(2)
C10_2 S101_2 C102_2 C103_2 -149.15(18)
C107_2 C102_2 C103_2 C104_2 1.3(4)
S101_2 C102_2 C103_2 C104_2 -175.57(19)
C102_2 C103_2 C104_2 C105_2 -0.7(4)
C103_2 C104_2 C105_2 C106_2 -0.2(4)
C104_2 C105_2 C106_2 C107_2 0.6(4)
C103_2 C102_2 C107_2 C106_2 -0.9(3)
S101_2 C102_2 C107_2 C106_2 175.74(18)
C105_2 C106_2 C107_2 C102_2 -0.1(4)
C13_2 C12_2 C121_2 C122_2 -95.9(3)
C11_2 C12_2 C121_2 C122_2 76.3(3)
C12_2 C13_2 C131_2 C132_2 -88.3(3)
C14_2 C13_2 C131_2 C132_2 92.2(3)
C14_2 C15_2 S151_2 C152_2 111.47(18)
C16_2 C15_2 S151_2 C152_2 -64.55(18)
C15_2 S151_2 C152_2 C153_2 -12.8(2)
C15_2 S151_2 C152_2 C157_2 168.77(17)
C157_2 C152_2 C153_2 C154_2 -0.7(3)
S151_2 C152_2 C153_2 C154_2 -179.11(17)
C152_2 C153_2 C154_2 C155_2 0.8(3)
C153_2 C154_2 C155_2 C156_2 0.1(4)
C154_2 C155_2 C156_2 C157_2 -0.9(4)
C155_2 C156_2 C157_2 C152_2 1.0(3)
C153_2 C152_2 C157_2 C156_2 -0.1(3)
S151_2 C152_2 C157_2 C156_2 178.36(18)
C18_2 C17_2 C171_2 C172_2 -76.0(3)
C16_2 C17_2 C171_2 C172_2 116.2(2)
C17_2 C18_2 C181_2 C182_2 90.7(3)
C19_2 C18_2 C181_2 C182_2 -89.1(3)
C207_2 C202_2 C203_2 C204_2 0.0(3)
S201_2 C202_2 C203_2 C204_2 -176.84(17)
C202_2 C203_2 C204_2 C205_2 -1.1(3)
C203_2 C204_2 C205_2 C206_2 0.9(4)
C204_2 C205_2 C206_2 C207_2 0.4(4)
C205_2 C206_2 C207_2 C202_2 -1.4(3)
C203_2 C202_2 C207_2 C206_2 1.2(3)
S201_2 C202_2 C207_2 C206_2 177.92(17)
C6_2 C5_2 S51_2 C52_2 139.81(16)
C4_2 C5_2 S51_2 C52_2 -44.95(19)
C5_2 S51_2 C52_2 C57_2 -26.1(2)
C5_2 S51_2 C52_2 C53_2 155.20(16)
C57_2 C52_2 C53_2 C54_2 0.8(3)
S51_2 C52_2 C53_2 C54_2 179.56(18)
C52_2 C53_2 C54_2 C55_2 0.6(4)
C53_2 C54_2 C55_2 C56_2 -0.7(5)
C54_2 C55_2 C56_2 C57_2 -0.4(5)
C53_2 C52_2 C57_2 C56_2 -1.9(4)
S51_2 C52_2 C57_2 C56_2 179.4(2)
C55_2 C56_2 C57_2 C52_2 1.7(4)
C19_2 C20_2 S201_2 C202_2 -113.33(17)
C1_2 C20_2 S201_2 C202_2 64.28(17)
C207_2 C202_2 S201_2 C20_2 23.1(2)
C203_2 C202_2 S201_2 C20_2 -160.12(17)
